data_7017248
loop_
_publ_author_name
'McIntosh, Ruaraidh D.'
'Taylor, Stephanie M.'
'Sanz, Sergio'
'Beavers, Christine M.'
'Teat, Simon J.'
'Brechin, Euan K.'
'Dalgarno, Scott J.'

_publ_section_title
;
 p-tert-Butylcalix[8]arene: A support for sodium and sodium-manganese
 clusters that exhibit interesting self-assembly properties.
;
_journal_issue 45
_journal_name_full 'Dalton transactions (Cambridge, England : 2003)'
_journal_page_first 12265
_journal_page_last 12270
_journal_paper_doi 10.1039/c1dt10821b
_journal_volume 40
_journal_year 2011
_chemical_formula_sum 'C208 H0 N5 Na4 Ni9 O23'
_chemical_formula_weight 3556.48
_chemical_name_common RM_2
_chemical_name_systematic
;
?
;
_space_group_IT_number 14
_symmetry_cell_setting monoclinic
_symmetry_space_group_name_Hall '-P 2ybc'
_symmetry_space_group_name_H-M 'P 1 21/c 1'
_atom_sites_solution_hydrogens geom
_atom_sites_solution_primary direct
_atom_sites_solution_secondary difmap
_audit_creation_method SHELXL-97
_cell_angle_alpha 90.00
_cell_angle_beta 94.022(2)
_cell_angle_gamma 90.00
_cell_formula_units_Z 4
_cell_length_a 21.9752(9)
_cell_length_b 35.3446(15)
_cell_length_c 28.1668(10)
_cell_measurement_reflns_used 502249
_cell_measurement_temperature 120(2)
_cell_measurement_theta_max 27.48
_cell_measurement_theta_min 2.91
_cell_volume 21823.4(15)
_computing_cell_refinement 'DENZO (Otwinowski & Minor, 1997) & COLLECT (Hooft, R.W.W., 1998)'
_computing_data_collection 'COLLECT (Hooft, R.W.W., 1998)'
_computing_data_reduction 'DENZO (Otwinowski & Minor, 1997) & COLLECT (Hooft, R.W.W., 1998)'
_computing_molecular_graphics 'XSeed (Barbour, 2001)'
_computing_publication_material 'local program'
_computing_structure_refinement 'SHELXL-97 (Sheldrick, 1997)'
_computing_structure_solution 'SHELXS-97 (Sheldrick, 1990)'
_diffrn_ambient_temperature 120(2)
_diffrn_detector_area_resol_mean '4096x4096 pixesl / 62 x 62 mm'
_diffrn_measured_fraction_theta_full 0.953
_diffrn_measured_fraction_theta_max 0.953
_diffrn_measurement_device_type 'Bruker-Nonius APEX II CCD camera on \k-goniostat'
_diffrn_measurement_method '\f and \w scans'
_diffrn_radiation_monochromator '10cm confocal mirrors'
_diffrn_radiation_source 'Bruker-Nonius FR591 rotating anode'
_diffrn_radiation_type MoK\a
_diffrn_radiation_wavelength 0.71073
_diffrn_reflns_av_R_equivalents 0.1078
_diffrn_reflns_av_sigmaI/netI 0.1564
_diffrn_reflns_limit_h_max 28
_diffrn_reflns_limit_h_min -28
_diffrn_reflns_limit_k_max 45
_diffrn_reflns_limit_k_min -46
_diffrn_reflns_limit_l_max 35
_diffrn_reflns_limit_l_min -36
_diffrn_reflns_number 236273
_diffrn_reflns_theta_full 27.68
_diffrn_reflns_theta_max 27.67
_diffrn_reflns_theta_min 2.89
_exptl_absorpt_coefficient_mu 0.822
_exptl_absorpt_correction_type multi-scan
_exptl_absorpt_process_details Bruker-Sadabs
_exptl_crystal_colour Colourless
_exptl_crystal_density_diffrn 1.082
_exptl_crystal_density_method 'not measured'
_exptl_crystal_description Block
_exptl_crystal_F_000 7052
_exptl_crystal_size_max 0.17
_exptl_crystal_size_mid 0.07
_exptl_crystal_size_min 0.04
_refine_diff_density_max 1.066
_refine_diff_density_min -0.589
_refine_diff_density_rms 0.079
_refine_ls_extinction_method none
_refine_ls_goodness_of_fit_ref 1.386
_refine_ls_hydrogen_treatment constr
_refine_ls_matrix_type fullcycle
_refine_ls_number_parameters 2435
_refine_ls_number_reflns 48608
_refine_ls_number_restraints 378
_refine_ls_restrained_S_all 1.400
_refine_ls_R_factor_all 0.2557
_refine_ls_R_factor_gt 0.1498
_refine_ls_shift/su_max 0.048
_refine_ls_shift/su_mean 0.002
_refine_ls_structure_factor_coef Fsqd
_refine_ls_weighting_details 'calc w=1/[\s^2^(Fo^2^)+(0.1000P)^2^+0.0000P] where P=(Fo^2^+2Fc^2^)/3'
_refine_ls_weighting_scheme calc
_refine_ls_wR_factor_gt 0.2830
_refine_ls_wR_factor_ref 0.3155
_reflns_number_gt 21931
_reflns_number_total 48608
_reflns_threshold_expression >2sigma(I)
_cod_data_source_file c1dt10821b.txt
_cod_data_source_block 2
_cod_original_sg_symbol_H-M P21/c
_cod_database_code 7017248

loop_
_symmetry_equiv_pos_as_xyz
'x, y, z'
'-x, y+1/2, -z+1/2'
'-x, -y, -z'
'x, -y-1/2, z-1/2'

loop_
_atom_site_label
_atom_site_type_symbol
_atom_site_fract_x
_atom_site_fract_y
_atom_site_fract_z
_atom_site_U_iso_or_equiv
_atom_site_adp_type
_atom_site_occupancy
_atom_site_symmetry_multiplicity
_atom_site_calc_flag
_atom_site_refinement_flags
_atom_site_disorder_assembly
_atom_site_disorder_group
Na1 Na 0.85633(8) 0.23889(5) 0.00494(7) 0.0390(5) Uani 1 1 d . . .
O1 O 0.67739(14) 0.17757(9) -0.06412(11) 0.0387(8) Uani 1 1 d . . .
N1 N 0.5350(2) 0.25012(12) 0.04195(15) 0.0468(11) Uani 1 1 d . . .
C1 C 0.5694(2) 0.17632(13) -0.08186(16) 0.0340(12) Uani 1 1 d . . .
Na2 Na 0.70784(8) 0.23196(5) -0.01699(6) 0.0384(5) Uani 1 1 d . C .
O2 O 0.77121(15) 0.13530(9) -0.05243(11) 0.0410(8) Uani 1 1 d . . .
H2O H 0.7401 0.1492 -0.0529 0.049 Uiso 1 1 calc R . .
N2 N 1.0124(2) 0.21906(12) 0.10338(15) 0.0439(10) Uani 1 1 d U . .
C2 C 0.5121(2) 0.16129(13) -0.07350(17) 0.0339(12) Uani 1 1 d . . .
H2 H 0.4768 0.1715 -0.0902 0.041 Uiso 1 1 calc R . .
Na3 Na 0.76446(8) 0.28389(5) 0.16872(6) 0.0378(5) Uani 1 1 d . . .
O3 O 0.88287(15) 0.13942(9) -0.03991(13) 0.0493(9) Uani 1 1 d D . .
N3 N 0.8346(2) 0.23787(13) -0.13595(16) 0.0549(12) Uani 1 1 d U . .
C3 C 0.5052(2) 0.13178(13) -0.04138(17) 0.0364(12) Uani 1 1 d . . .
Na4 Na 0.74836(8) 0.19339(5) 0.16341(6) 0.0344(4) Uani 1 1 d . . .
O4 O 0.93953(14) 0.20416(9) -0.02775(12) 0.0456(9) Uani 1 1 d D C .
N4 N 0.78341(18) 0.08677(11) 0.09311(14) 0.0398(10) Uani 1 1 d . . .
C4 C 0.5582(2) 0.11797(13) -0.01731(16) 0.0331(11) Uani 1 1 d . . .
H4 H 0.5544 0.0982 0.0052 0.040 Uiso 1 1 calc R . .
O5 O 0.89612(15) 0.29337(9) -0.03209(11) 0.0393(8) Uani 1 1 d . C .
N5 N 0.73681(19) 0.38457(11) 0.08413(14) 0.0430(11) Uani 1 1 d . . .
C5 C 0.6165(2) 0.13133(13) -0.02425(17) 0.0331(11) Uani 1 1 d . . .
O6 O 0.79985(15) 0.33529(9) -0.04166(11) 0.0400(8) Uani 1 1 d . . .
H6O H 0.8303 0.3211 -0.0373 0.048 Uiso 1 1 calc R . .
N6 N 0.7032(2) 0.23886(11) 0.29644(14) 0.0443(11) Uani 1 1 d . . .
C6 C 0.6215(2) 0.16120(13) -0.05662(17) 0.0358(12) Uani 1 1 d . . .
O7 O 0.68797(15) 0.33043(8) -0.06270(11) 0.0393(8) Uani 1 1 d . . .
H7O H 0.7257 0.3345 -0.0597 0.047 Uiso 1 1 calc R . .
N7 N 0.5784(2) 0.10137(14) -0.16383(17) 0.0657(14) Uiso 1 1 d D . .
C7 C 0.6716(2) 0.11366(14) 0.00239(17) 0.0394(12) Uani 1 1 d . . .
H7A H 0.6999 0.1341 0.0134 0.047 Uiso 1 1 calc R . .
H7B H 0.6580 0.1008 0.0310 0.047 Uiso 1 1 calc R . .
O8 O 0.62798(14) 0.26730(8) -0.06334(11) 0.0366(8) Uani 1 1 d D . .
C8 C 0.7059(2) 0.08571(13) -0.02572(17) 0.0349(12) Uani 1 1 d . . .
O9 O 0.78692(14) 0.18955(8) 0.02070(11) 0.0357(8) Uani 1 1 d . C .
N9 N 0.4902(2) 0.37013(12) -0.21202(16) 0.0555(12) Uani 1 1 d . . .
C9 C 0.6927(2) 0.04765(13) -0.02605(17) 0.0384(12) Uani 1 1 d . . .
H9 H 0.6614 0.0390 -0.0071 0.046 Uiso 1 1 calc R . .
O10 O 0.77068(14) 0.27947(9) 0.02341(11) 0.0390(8) Uani 1 1 d . C .
N10 N 0.9653(2) 0.10463(13) 0.36885(17) 0.0606(13) Uani 1 1 d D . .
C10 C 0.7226(2) 0.02108(13) -0.05261(19) 0.0424(13) Uani 1 1 d . . .
O11 O 0.63527(17) 0.23388(11) 0.03962(12) 0.0557(10) Uani 1 1 d . . .
N11 N 1.0292(3) 0.14169(17) -0.16600(18) 0.0805(16) Uani 1 1 d U . .
C11 C 0.7691(2) 0.03443(14) -0.07944(18) 0.0443(13) Uani 1 1 d . . .
H11 H 0.7910 0.0170 -0.0975 0.053 Uiso 1 1 calc R . .
O12 O 0.91562(17) 0.23427(12) 0.07606(12) 0.0569(10) Uani 1 1 d . B .
C12 C 0.7844(2) 0.07273(14) -0.08045(18) 0.0398(12) Uani 1 1 d . . .
O13 O 0.78653(17) 0.24060(10) -0.06815(13) 0.0491(10) Uani 1 1 d . C .
C13 C 0.7540(2) 0.09867(13) -0.05312(17) 0.0367(12) Uani 1 1 d . . .
O14 O 0.65531(13) 0.17418(8) 0.20057(11) 0.0346(8) Uani 1 1 d D . .
C14 C 0.8354(2) 0.08563(14) -0.11063(18) 0.0427(13) Uani 1 1 d . . .
H14A H 0.8279 0.1122 -0.1204 0.051 Uiso 1 1 calc R . .
H14B H 0.8345 0.0700 -0.1399 0.051 Uiso 1 1 calc R . .
O15 O 0.79600(14) 0.14790(9) 0.21732(11) 0.0397(8) Uani 1 1 d . . .
C15 C 0.8994(2) 0.08266(13) -0.08438(18) 0.0408(13) Uani 1 1 d . . .
O16 O 0.90450(15) 0.17809(9) 0.23505(12) 0.0481(9) Uani 1 1 d . . .
H9O H 0.8756 0.1670 0.2197 0.058 Uiso 1 1 calc R . .
C16 C 0.9381(3) 0.05311(14) -0.09386(19) 0.0469(14) Uani 1 1 d . . .
H16 H 0.9255 0.0352 -0.1176 0.056 Uiso 1 1 calc R . .
O17 O 0.92241(14) 0.24540(9) 0.21972(12) 0.0435(9) Uani 1 1 d . . .
H10O H 0.9189 0.2273 0.2387 0.052 Uiso 1 1 calc R . .
C17 C 0.9959(3) 0.04894(15) -0.0691(2) 0.0480(14) Uani 1 1 d . . .
O18 O 0.84905(14) 0.30458(8) 0.22189(11) 0.0407(8) Uani 1 1 d D . .
C18 C 1.0125(2) 0.07560(15) -0.0356(2) 0.0481(14) Uani 1 1 d . . .
H18 H 1.0515 0.0736 -0.0191 0.058 Uiso 1 1 calc R . .
O19 O 0.70061(14) 0.33309(8) 0.19746(11) 0.0363(8) Uani 1 1 d . . .
C19 C 0.9749(2) 0.10557(14) -0.02438(19) 0.0453(13) Uani 1 1 d . . .
O20 O 0.59561(15) 0.29926(9) 0.19485(12) 0.0444(9) Uani 1 1 d . . .
H12O H 0.6248 0.3138 0.1898 0.053 Uiso 1 1 calc R . .
C20 C 0.9179(2) 0.10873(14) -0.04973(19) 0.0417(13) Uani 1 1 d . . .
O21 O 0.58560(13) 0.23085(8) 0.18592(11) 0.0377(8) Uani 1 1 d . . .
H13O H 0.5865 0.2546 0.1859 0.045 Uiso 1 1 calc R . .
C21 C 0.9955(2) 0.13451(15) 0.01338(19) 0.0489(14) Uani 1 1 d . . .
H21A H 0.9592 0.1446 0.0280 0.059 Uiso 1 1 calc R . .
H21B H 1.0213 0.1217 0.0387 0.059 Uiso 1 1 calc R . .
O22 O 0.68573(14) 0.24469(8) 0.13054(11) 0.0369(8) Uani 1 1 d . . .
C22 C 1.0308(2) 0.16704(14) -0.00563(19) 0.0430(13) Uani 1 1 d . . .
O23 O 0.83210(15) 0.23261(9) 0.14607(11) 0.0400(8) Uani 1 1 d . . .
C23 C 1.0946(2) 0.16439(16) -0.00364(19) 0.0503(15) Uani 1 1 d . . .
H23 H 1.1139 0.1428 0.0107 0.060 Uiso 1 1 calc R . .
O24 O 0.76292(15) 0.14952(8) 0.10348(11) 0.0407(8) Uani 1 1 d . . .
C24 C 1.1304(2) 0.19260(16) -0.0221(2) 0.0496(14) Uani 1 1 d . . .
O25 O 0.76784(17) 0.32447(9) 0.10406(12) 0.0476(9) Uani 1 1 d . . .
C25 C 1.1003(2) 0.22395(16) -0.0417(2) 0.0490(15) Uani 1 1 d . . .
H25 H 1.1239 0.2433 -0.0550 0.059 Uiso 1 1 calc R . .
O26 O 0.75297(16) 0.23841(9) 0.22839(11) 0.0432(9) Uani 1 1 d . . .
C26 C 1.0369(2) 0.22871(14) -0.04304(18) 0.0417(13) Uani 1 1 d . . .
C27 C 1.0028(2) 0.19917(15) -0.02452(19) 0.0447(14) Uani 1 1 d . C .
C28 C 1.0074(2) 0.26439(15) -0.06311(18) 0.0453(13) Uani 1 1 d . . .
H28A H 0.9653 0.2584 -0.0758 0.054 Uiso 1 1 calc R . .
H28B H 1.0304 0.2733 -0.0900 0.054 Uiso 1 1 calc R . .
C29 C 1.0048(2) 0.29617(13) -0.02691(17) 0.0350(12) Uani 1 1 d . . .
O30 O 0.4796(3) 0.08778(17) -0.1578(2) 0.124(2) Uiso 1 1 d D . .
C30 C 1.0579(2) 0.31202(14) -0.00628(19) 0.0451(13) Uani 1 1 d . . .
H30 H 1.0958 0.3029 -0.0159 0.054 Uiso 1 1 calc R . .
C31 C 1.0588(2) 0.34052(14) 0.02769(19) 0.0428(13) Uani 1 1 d . . .
O32 O 0.4088(2) 0.40020(14) -0.18444(18) 0.1025(17) Uani 1 1 d D . .
C32 C 1.0037(2) 0.35382(14) 0.04016(17) 0.0373(12) Uani 1 1 d . . .
H32 H 1.0029 0.3737 0.0629 0.045 Uiso 1 1 calc R . .
O33 O 1.0133(4) 0.05420(17) 0.3414(2) 0.154(3) Uani 1 1 d . . .
C33 C 0.9479(2) 0.33905(13) 0.02044(16) 0.0350(12) Uani 1 1 d . . .
O34 O 1.1150(3) 0.1092(2) -0.1361(3) 0.174(3) Uani 1 1 d DU . .
C34 C 0.9489(2) 0.31005(13) -0.01311(17) 0.0357(12) Uani 1 1 d . C .
C35 C 0.8882(2) 0.35489(13) 0.03626(17) 0.0389(12) Uani 1 1 d . . .
H35A H 0.8960 0.3672 0.0676 0.047 Uiso 1 1 calc R . .
H35B H 0.8595 0.3337 0.0402 0.047 Uiso 1 1 calc R . .
C36 C 0.8584(2) 0.38352(13) 0.00113(17) 0.0337(12) Uani 1 1 d . . .
C37 C 0.8728(2) 0.42187(14) 0.00576(17) 0.0403(13) Uani 1 1 d . . .
H37 H 0.8991 0.4297 0.0321 0.048 Uiso 1 1 calc R . .
C38 C 0.8502(3) 0.44910(14) -0.02660(19) 0.0449(14) Uani 1 1 d . . .
C39 C 0.8124(2) 0.43675(15) -0.06518(18) 0.0444(13) Uani 1 1 d . . .
H39 H 0.7967 0.4547 -0.0880 0.053 Uiso 1 1 calc R . .
C40 C 0.7971(2) 0.39873(14) -0.07107(16) 0.0368(12) Uani 1 1 d . . .
C41 C 0.8178(2) 0.37215(14) -0.03660(17) 0.0379(12) Uani 1 1 d . . .
C42 C 0.7545(2) 0.38638(14) -0.11389(18) 0.0433(13) Uani 1 1 d . . .
H42A H 0.7627 0.4021 -0.1418 0.052 Uiso 1 1 calc R . .
H42B H 0.7633 0.3597 -0.1218 0.052 Uiso 1 1 calc R . .
C43 C 0.6870(2) 0.39004(14) -0.10404(17) 0.0422(13) Uani 1 1 d . . .
C44 C 0.6550(3) 0.42213(14) -0.11870(19) 0.0483(14) Uani 1 1 d . . .
H44 H 0.6751 0.4409 -0.1361 0.058 Uiso 1 1 calc R . .
C45 C 0.5950(3) 0.42805(15) -0.1091(2) 0.0521(15) Uani 1 1 d . . .
C46 C 0.5669(3) 0.39980(15) -0.08402(19) 0.0515(15) Uani 1 1 d . . .
H46 H 0.5255 0.4031 -0.0773 0.062 Uiso 1 1 calc R . .
C47 C 0.5970(2) 0.36663(14) -0.06828(18) 0.0425(13) Uani 1 1 d . . .
C48 C 0.6586(2) 0.36232(13) -0.07830(17) 0.0354(12) Uani 1 1 d . . .
C49 C 0.5651(2) 0.33715(14) -0.03958(19) 0.0479(14) Uani 1 1 d . . .
H49A H 0.5334 0.3500 -0.0221 0.057 Uiso 1 1 calc R . .
H49B H 0.5953 0.3263 -0.0156 0.057 Uiso 1 1 calc R . .
C50 C 0.3740(3) 0.27838(16) -0.1231(2) 0.0615(17) Uani 1 1 d D . .
C51 C 0.3603(7) 0.2798(6) -0.1734(5) 0.091(5) Uani 0.50 1 d PD A 1
H51A H 0.3160 0.2805 -0.1803 0.137 Uiso 0.50 1 calc PR A 1
H51B H 0.3770 0.2572 -0.1881 0.137 Uiso 0.50 1 calc PR A 1
H51C H 0.3786 0.3025 -0.1863 0.137 Uiso 0.50 1 calc PR A 1
C52 C 0.3599(5) 0.3103(3) -0.1575(4) 0.049(3) Uani 0.50 1 d PD A 2
H52A H 0.3836 0.3071 -0.1854 0.074 Uiso 0.50 1 calc PR A 2
H52B H 0.3706 0.3344 -0.1419 0.074 Uiso 0.50 1 calc PR A 2
H52C H 0.3163 0.3101 -0.1674 0.074 Uiso 0.50 1 calc PR A 2
C53 C 0.3432(6) 0.3142(5) -0.1011(6) 0.099(5) Uani 0.50 1 d PD A 1
H53A H 0.3510 0.3140 -0.0664 0.148 Uiso 0.50 1 calc PR A 1
H53B H 0.2991 0.3136 -0.1093 0.148 Uiso 0.50 1 calc PR A 1
H53C H 0.3604 0.3373 -0.1141 0.148 Uiso 0.50 1 calc PR A 1
C54 C 0.3394(5) 0.2783(4) -0.0812(4) 0.057(3) Uani 0.50 1 d PD A 2
H54A H 0.3517 0.2566 -0.0611 0.085 Uiso 0.50 1 calc PR A 2
H54B H 0.2958 0.2764 -0.0908 0.085 Uiso 0.50 1 calc PR A 2
H54C H 0.3473 0.3017 -0.0633 0.085 Uiso 0.50 1 calc PR A 2
C55 C 0.3403(6) 0.2462(4) -0.0963(5) 0.079(4) Uani 0.50 1 d PD A 1
H55A H 0.3515 0.2478 -0.0621 0.118 Uiso 0.50 1 calc PR A 1
H55B H 0.3524 0.2214 -0.1082 0.118 Uiso 0.50 1 calc PR A 1
H55C H 0.2961 0.2492 -0.1021 0.118 Uiso 0.50 1 calc PR A 1
C56 C 0.3526(4) 0.2406(3) -0.1533(4) 0.056(3) Uani 0.50 1 d PD A 2
H56A H 0.3748 0.2392 -0.1823 0.084 Uiso 0.50 1 calc PR A 2
H56B H 0.3087 0.2419 -0.1620 0.084 Uiso 0.50 1 calc PR A 2
H56C H 0.3615 0.2181 -0.1338 0.084 Uiso 0.50 1 calc PR A 2
C57 C 0.4425(2) 0.11545(14) -0.03241(18) 0.0392(12) Uani 1 1 d . . .
C58 C 0.3923(2) 0.13193(19) -0.0659(2) 0.0707(19) Uani 1 1 d . . .
H58A H 0.3916 0.1595 -0.0623 0.106 Uiso 1 1 calc R C .
H58B H 0.3528 0.1215 -0.0582 0.106 Uiso 1 1 calc R . .
H58C H 0.3999 0.1255 -0.0988 0.106 Uiso 1 1 calc R . .
C59 C 0.4275(3) 0.12369(16) 0.0185(2) 0.0571(16) Uani 1 1 d . . .
H59A H 0.4598 0.1135 0.0406 0.086 Uiso 1 1 calc R C .
H59B H 0.3885 0.1118 0.0246 0.086 Uiso 1 1 calc R . .
H59C H 0.4244 0.1511 0.0230 0.086 Uiso 1 1 calc R . .
C60 C 0.4436(2) 0.07246(14) -0.0406(2) 0.0544(15) Uani 1 1 d . . .
H60A H 0.4550 0.0672 -0.0729 0.082 Uiso 1 1 calc R C .
H60B H 0.4031 0.0619 -0.0364 0.082 Uiso 1 1 calc R . .
H60C H 0.4735 0.0608 -0.0175 0.082 Uiso 1 1 calc R . .
C61 C 0.7066(2) -0.02099(14) -0.0504(2) 0.0507(15) Uani 1 1 d . . .
C62 C 0.6397(3) -0.02587(16) -0.0694(2) 0.0712(19) Uani 1 1 d . . .
H62A H 0.6135 -0.0099 -0.0510 0.107 Uiso 1 1 calc R C .
H62B H 0.6277 -0.0524 -0.0664 0.107 Uiso 1 1 calc R . .
H62C H 0.6352 -0.0183 -0.1030 0.107 Uiso 1 1 calc R . .
C63 C 0.7150(3) -0.03471(15) 0.0020(2) 0.0605(17) Uani 1 1 d . . .
H63A H 0.7577 -0.0316 0.0138 0.091 Uiso 1 1 calc R C .
H63B H 0.7037 -0.0615 0.0036 0.091 Uiso 1 1 calc R . .
H63C H 0.6889 -0.0198 0.0216 0.091 Uiso 1 1 calc R . .
C64 C 0.7467(3) -0.04571(15) -0.0801(2) 0.0675(18) Uani 1 1 d . . .
H64A H 0.7427 -0.0374 -0.1134 0.101 Uiso 1 1 calc R C .
H64B H 0.7338 -0.0722 -0.0782 0.101 Uiso 1 1 calc R . .
H64C H 0.7894 -0.0434 -0.0678 0.101 Uiso 1 1 calc R . .
C65 C 1.0368(3) 0.01549(16) -0.0827(2) 0.0586(17) Uani 1 1 d . . .
C66 C 1.0024(3) -0.02199(18) -0.0759(3) 0.086(2) Uani 1 1 d . . .
H66A H 1.0267 -0.0431 -0.0869 0.129 Uiso 1 1 calc R C .
H66B H 0.9629 -0.0212 -0.0944 0.129 Uiso 1 1 calc R . .
H66C H 0.9959 -0.0254 -0.0421 0.129 Uiso 1 1 calc R . .
C67 C 1.0946(3) 0.0143(2) -0.0500(3) 0.110(3) Uani 1 1 d . . .
H67A H 1.1200 0.0364 -0.0562 0.165 Uiso 1 1 calc R C .
H67B H 1.1172 -0.0089 -0.0558 0.165 Uiso 1 1 calc R . .
H67C H 1.0839 0.0148 -0.0168 0.165 Uiso 1 1 calc R . .
C68 C 1.0505(4) 0.0174(2) -0.1345(2) 0.092(2) Uani 1 1 d . . .
H68A H 1.0741 0.0404 -0.1400 0.138 Uiso 1 1 calc R C .
H68B H 1.0122 0.0180 -0.1545 0.138 Uiso 1 1 calc R . .
H68C H 1.0742 -0.0049 -0.1426 0.138 Uiso 1 1 calc R . .
C69 C 1.1998(2) 0.18947(18) -0.0219(2) 0.0592(16) Uani 1 1 d . . .
C70 C 1.2246(3) 0.1538(2) 0.0040(3) 0.082(2) Uani 1 1 d . . .
H70A H 1.2101 0.1530 0.0361 0.123 Uiso 1 1 calc R C .
H70B H 1.2693 0.1544 0.0061 0.123 Uiso 1 1 calc R . .
H70C H 1.2103 0.1313 -0.0138 0.123 Uiso 1 1 calc R . .
C71 C 1.2170(3) 0.1878(2) -0.0740(2) 0.090(2) Uani 1 1 d . . .
H71A H 1.1992 0.1651 -0.0893 0.135 Uiso 1 1 calc R C .
H71B H 1.2614 0.1870 -0.0747 0.135 Uiso 1 1 calc R . .
H71C H 1.2011 0.2103 -0.0910 0.135 Uiso 1 1 calc R . .
C72 C 1.2283(3) 0.2243(2) 0.0032(2) 0.078(2) Uani 1 1 d . . .
H72A H 1.2165 0.2471 -0.0151 0.118 Uiso 1 1 calc R C .
H72B H 1.2729 0.2218 0.0054 0.118 Uiso 1 1 calc R . .
H72C H 1.2139 0.2262 0.0352 0.118 Uiso 1 1 calc R . .
C73 C 1.1213(2) 0.35634(14) 0.0496(2) 0.0485(14) Uani 1 1 d . . .
C74 C 1.1579(3) 0.32388(17) 0.0738(2) 0.0730(19) Uani 1 1 d . . .
H74A H 1.1656 0.3044 0.0502 0.110 Uiso 1 1 calc R C .
H74B H 1.1346 0.3129 0.0989 0.110 Uiso 1 1 calc R . .
H74C H 1.1968 0.3336 0.0879 0.110 Uiso 1 1 calc R . .
C75 C 1.1555(3) 0.37271(18) 0.0093(2) 0.0726(19) Uani 1 1 d . . .
H75A H 1.1295 0.3912 -0.0085 0.109 Uiso 1 1 calc R C .
H75B H 1.1662 0.3523 -0.0122 0.109 Uiso 1 1 calc R . .
H75C H 1.1927 0.3852 0.0224 0.109 Uiso 1 1 calc R . .
C76 C 1.1123(3) 0.38684(16) 0.0868(2) 0.0565(15) Uani 1 1 d . . .
H76A H 1.1521 0.3972 0.0983 0.085 Uiso 1 1 calc R C .
H76B H 1.0924 0.3758 0.1136 0.085 Uiso 1 1 calc R . .
H76C H 1.0868 0.4072 0.0726 0.085 Uiso 1 1 calc R . .
C77 C 0.8678(3) 0.49067(15) -0.0221(2) 0.0573(16) Uani 1 1 d . . .
C78 C 0.9233(4) 0.49750(19) -0.0515(3) 0.119(3) Uani 1 1 d . . .
H78A H 0.9121 0.4921 -0.0851 0.179 Uiso 1 1 calc R C .
H78B H 0.9568 0.4808 -0.0400 0.179 Uiso 1 1 calc R . .
H78C H 0.9363 0.5239 -0.0481 0.179 Uiso 1 1 calc R . .
C79 C 0.8159(3) 0.51620(17) -0.0411(3) 0.088(2) Uani 1 1 d . . .
H79A H 0.8064 0.5110 -0.0750 0.133 Uiso 1 1 calc R C .
H79B H 0.8282 0.5427 -0.0370 0.133 Uiso 1 1 calc R . .
H79C H 0.7798 0.5113 -0.0235 0.133 Uiso 1 1 calc R . .
C80 C 0.8849(5) 0.50213(18) 0.0296(3) 0.132(4) Uani 1 1 d . . .
H80A H 0.8950 0.5291 0.0309 0.197 Uiso 1 1 calc R C .
H80B H 0.9203 0.4873 0.0420 0.197 Uiso 1 1 calc R . .
H80C H 0.8504 0.4972 0.0489 0.197 Uiso 1 1 calc R . .
C81 C 0.5639(3) 0.46524(16) -0.1260(2) 0.0631(17) Uani 1 1 d . . .
C82 C 0.6013(4) 0.49852(16) -0.1039(3) 0.094(2) Uani 1 1 d . . .
H82A H 0.6015 0.4972 -0.0691 0.141 Uiso 1 1 calc R C .
H82B H 0.5828 0.5225 -0.1150 0.141 Uiso 1 1 calc R . .
H82C H 0.6432 0.4971 -0.1135 0.141 Uiso 1 1 calc R . .
C83 C 0.4994(3) 0.46829(19) -0.1094(3) 0.089(2) Uani 1 1 d . . .
H83A H 0.4731 0.4495 -0.1261 0.133 Uiso 1 1 calc R C .
H83B H 0.4832 0.4937 -0.1164 0.133 Uiso 1 1 calc R . .
H83C H 0.5004 0.4637 -0.0751 0.133 Uiso 1 1 calc R . .
C84 C 0.5603(3) 0.46816(18) -0.1802(3) 0.081(2) Uani 1 1 d . . .
H84A H 0.6015 0.4668 -0.1913 0.122 Uiso 1 1 calc R C .
H84B H 0.5414 0.4923 -0.1900 0.122 Uiso 1 1 calc R . .
H84C H 0.5357 0.4472 -0.1939 0.122 Uiso 1 1 calc R . .
C85 C 0.5810(3) 0.22918(16) 0.02744(18) 0.0478(14) Uani 1 1 d . . .
H85 H 0.5708 0.2091 0.0060 0.057 Uiso 1 1 calc R . .
C86 C 0.4727(3) 0.24177(18) 0.0250(2) 0.0616(17) Uani 1 1 d . . .
H86A H 0.4726 0.2227 -0.0003 0.092 Uiso 1 1 calc R . .
H86B H 0.4530 0.2649 0.0124 0.092 Uiso 1 1 calc R . .
H86C H 0.4504 0.2320 0.0513 0.092 Uiso 1 1 calc R . .
C87 C 0.5462(3) 0.28141(16) 0.0741(2) 0.0639(17) Uani 1 1 d . . .
H87A H 0.5315 0.2751 0.1052 0.096 Uiso 1 1 calc R . .
H87B H 0.5246 0.3039 0.0613 0.096 Uiso 1 1 calc R . .
H87C H 0.5901 0.2866 0.0777 0.096 Uiso 1 1 calc R . .
C88 C 0.9555(6) 0.2067(4) 0.1042(4) 0.060(3) Uani 0.50 1 d PU B 1
H88 H 0.9424 0.1845 0.1196 0.072 Uiso 0.50 1 calc PR B 1
C89 C 1.0518(8) 0.1909(4) 0.1303(5) 0.097(4) Uani 0.50 1 d PU B 1
H89A H 1.0261 0.1720 0.1445 0.145 Uiso 0.50 1 calc PR B 1
H89B H 1.0767 0.2039 0.1556 0.145 Uiso 0.50 1 calc PR B 1
H89C H 1.0784 0.1785 0.1086 0.145 Uiso 0.50 1 calc PR B 1
C90 C 1.0429(7) 0.2458(4) 0.0821(5) 0.071(3) Uani 0.50 1 d PU B 1
H90A H 1.0860 0.2449 0.0936 0.106 Uiso 0.50 1 calc PR B 1
H90B H 1.0260 0.2707 0.0892 0.106 Uiso 0.50 1 calc PR B 1
H90C H 1.0394 0.2417 0.0476 0.106 Uiso 0.50 1 calc PR B 1
C91 C 0.9711(4) 0.2418(2) 0.0780(3) 0.0265(18) Uani 0.50 1 d PU B 2
H91 H 0.9849 0.2634 0.0618 0.032 Uiso 0.50 1 calc PR B 2
C92 C 0.9930(5) 0.1895(3) 0.1316(4) 0.038(2) Uani 0.50 1 d PU B 2
H92A H 1.0286 0.1764 0.1467 0.057 Uiso 0.50 1 calc PR B 2
H92B H 0.9685 0.1716 0.1117 0.057 Uiso 0.50 1 calc PR B 2
H92C H 0.9683 0.1997 0.1563 0.057 Uiso 0.50 1 calc PR B 2
C93 C 1.0767(4) 0.2285(3) 0.1053(4) 0.037(2) Uani 0.50 1 d PU B 2
H93A H 1.1000 0.2096 0.1244 0.056 Uiso 0.50 1 calc PR B 2
H93B H 1.0830 0.2535 0.1199 0.056 Uiso 0.50 1 calc PR B 2
H93C H 1.0905 0.2289 0.0730 0.056 Uiso 0.50 1 calc PR B 2
C94 C 0.8098(5) 0.2564(3) -0.1028(3) 0.031(2) Uani 0.50 1 d PU C 1
H94 H 0.8090 0.2833 -0.1046 0.038 Uiso 0.50 1 calc PR C 1
C95 C 0.8694(5) 0.2563(3) -0.1716(3) 0.042(2) Uani 0.50 1 d PU C 1
H95A H 0.8837 0.2373 -0.1935 0.062 Uiso 0.50 1 calc PR C 1
H95B H 0.9046 0.2694 -0.1557 0.062 Uiso 0.50 1 calc PR C 1
H95C H 0.8434 0.2747 -0.1894 0.062 Uiso 0.50 1 calc PR C 1
C96 C 0.8418(6) 0.1953(3) -0.1326(4) 0.062(3) Uani 0.50 1 d PU C 1
H96A H 0.8608 0.1859 -0.1607 0.093 Uiso 0.50 1 calc PR C 1
H96B H 0.8016 0.1835 -0.1309 0.093 Uiso 0.50 1 calc PR C 1
H96C H 0.8676 0.1888 -0.1039 0.093 Uiso 0.50 1 calc PR C 1
C97 C 0.8053(7) 0.2277(4) -0.1006(5) 0.067(3) Uani 0.50 1 d PU C 2
H97 H 0.7969 0.2014 -0.1021 0.081 Uiso 0.50 1 calc PR C 2
C98 C 0.8381(7) 0.2806(4) -0.1395(5) 0.087(4) Uani 0.50 1 d PU C 2
H98A H 0.8607 0.2875 -0.1670 0.131 Uiso 0.50 1 calc PR C 2
H98B H 0.8592 0.2907 -0.1104 0.131 Uiso 0.50 1 calc PR C 2
H98C H 0.7968 0.2911 -0.1433 0.131 Uiso 0.50 1 calc PR C 2
C99 C 0.8536(8) 0.2207(5) -0.1765(5) 0.096(4) Uani 0.50 1 d PU C 2
H99A H 0.8750 0.2393 -0.1951 0.143 Uiso 0.50 1 calc PR C 2
H99B H 0.8180 0.2110 -0.1957 0.143 Uiso 0.50 1 calc PR C 2
H99C H 0.8811 0.1997 -0.1675 0.143 Uiso 0.50 1 calc PR C 2
C100 C 0.5881(2) 0.13621(13) 0.14677(17) 0.0320(11) Uani 1 1 d . . .
C101 C 0.5696(2) 0.09994(13) 0.13345(18) 0.0365(12) Uani 1 1 d . . .
H101 H 0.5416 0.0973 0.1064 0.044 Uiso 1 1 calc R . .
C102 C 0.5898(2) 0.06692(14) 0.15759(18) 0.0391(13) Uani 1 1 d . D .
C103 C 0.6294(2) 0.07239(13) 0.19685(17) 0.0351(12) Uani 1 1 d . . .
H103 H 0.6430 0.0508 0.2147 0.042 Uiso 1 1 calc R . .
C104 C 0.6510(2) 0.10769(13) 0.21216(17) 0.0348(12) Uani 1 1 d . . .
C105 C 0.6320(2) 0.13937(13) 0.18671(17) 0.0347(12) Uani 1 1 d . . .
C106 C 0.6953(2) 0.11092(13) 0.25643(16) 0.0331(11) Uani 1 1 d . . .
H10A H 0.7029 0.1380 0.2637 0.040 Uiso 1 1 calc R . .
H10B H 0.6764 0.0994 0.2839 0.040 Uiso 1 1 calc R . .
C107 C 0.7549(2) 0.09158(12) 0.24967(16) 0.0326(11) Uani 1 1 d . . .
C108 C 0.7627(2) 0.05389(13) 0.26173(16) 0.0351(12) Uani 1 1 d . . .
H108 H 0.7315 0.0417 0.2778 0.042 Uiso 1 1 calc R . .
C109 C 0.8141(2) 0.03265(14) 0.25163(17) 0.0382(12) Uani 1 1 d . E .
C110 C 0.8583(2) 0.05187(15) 0.22727(17) 0.0426(13) Uani 1 1 d . . .
H110 H 0.8937 0.0385 0.2194 0.051 Uiso 1 1 calc R . .
C111 C 0.8525(2) 0.08997(13) 0.21411(17) 0.0339(11) Uani 1 1 d . . .
C112 C 0.8019(2) 0.10964(13) 0.22698(16) 0.0336(11) Uani 1 1 d . . .
C113 C 0.8979(2) 0.10811(14) 0.18340(19) 0.0464(14) Uani 1 1 d . . .
H11A H 0.8775 0.1295 0.1661 0.056 Uiso 1 1 calc R . .
H11B H 0.9089 0.0894 0.1593 0.056 Uiso 1 1 calc R . .
C114 C 0.9561(2) 0.12265(15) 0.2086(2) 0.0513(15) Uani 1 1 d . . .
C115 C 1.0103(3) 0.10309(17) 0.2067(2) 0.0679(19) Uani 1 1 d . . .
H115 H 1.0093 0.0797 0.1901 0.081 Uiso 1 1 calc R . .
C116 C 1.0658(3) 0.1151(2) 0.2271(3) 0.078(2) Uani 1 1 d . F .
C117 C 1.0638(3) 0.1495(2) 0.2539(3) 0.085(2) Uani 1 1 d . . .
H117 H 1.1005 0.1586 0.2697 0.102 Uiso 1 1 calc R . .
C118 C 1.0100(2) 0.17053(16) 0.2580(2) 0.0581(17) Uani 1 1 d . . .
C119 C 0.9565(2) 0.15663(14) 0.2340(2) 0.0479(14) Uani 1 1 d . . .
C120 C 1.0108(3) 0.20697(16) 0.2847(2) 0.0657(18) Uani 1 1 d . . .
H12A H 1.0417 0.2052 0.3120 0.079 Uiso 1 1 calc R . .
H12B H 0.9706 0.2107 0.2977 0.079 Uiso 1 1 calc R . .
C121 C 1.0253(3) 0.24187(16) 0.2546(2) 0.0572(16) Uani 1 1 d . . .
C122 C 1.0838(3) 0.25673(17) 0.2593(2) 0.0636(17) Uani 1 1 d . . .
H122 H 1.1132 0.2450 0.2808 0.076 Uiso 1 1 calc R . .
C123 C 1.1011(2) 0.28854(16) 0.2335(2) 0.0524(15) Uani 1 1 d . . .
C124 C 1.0568(2) 0.30375(14) 0.20235(19) 0.0440(13) Uani 1 1 d . . .
H124 H 1.0672 0.3249 0.1838 0.053 Uiso 1 1 calc R . .
C125 C 0.9967(2) 0.28960(14) 0.19639(18) 0.0389(12) Uani 1 1 d . . .
C126 C 0.9812(2) 0.25823(15) 0.22341(18) 0.0423(13) Uani 1 1 d . . .
C127 C 0.9507(2) 0.30883(13) 0.16107(17) 0.0365(12) Uani 1 1 d . . .
H12C H 0.9716 0.3166 0.1327 0.044 Uiso 1 1 calc R . .
H12D H 0.9186 0.2904 0.1506 0.044 Uiso 1 1 calc R . .
C128 C 0.9209(2) 0.34316(12) 0.18181(16) 0.0326(11) Uani 1 1 d . . .
C129 C 0.9413(2) 0.37907(13) 0.17177(16) 0.0343(11) Uani 1 1 d . . .
H129 H 0.9743 0.3815 0.1520 0.041 Uiso 1 1 calc R . .
C130 C 0.9158(2) 0.41178(13) 0.18924(16) 0.0356(12) Uani 1 1 d . . .
C131 C 0.8671(2) 0.40686(13) 0.21784(17) 0.0355(12) Uani 1 1 d . . .
H131 H 0.8484 0.4286 0.2303 0.043 Uiso 1 1 calc R . .
C132 C 0.8449(2) 0.37158(13) 0.22876(16) 0.0333(11) Uani 1 1 d . . .
C133 C 0.8725(2) 0.33969(12) 0.21112(16) 0.0309(11) Uani 1 1 d . . .
C134 C 0.7903(2) 0.36900(13) 0.25930(17) 0.0372(12) Uani 1 1 d . . .
H13A H 0.7798 0.3421 0.2637 0.045 Uiso 1 1 calc R . .
H13B H 0.8017 0.3799 0.2911 0.045 Uiso 1 1 calc R . .
C135 C 0.7356(2) 0.38941(13) 0.23760(17) 0.0367(12) Uani 1 1 d . . .
C136 C 0.7259(2) 0.42754(13) 0.24723(18) 0.0411(13) Uani 1 1 d . . .
H136 H 0.7544 0.4400 0.2688 0.049 Uiso 1 1 calc R . .
C137 C 0.6771(2) 0.44830(14) 0.22709(19) 0.0450(14) Uani 1 1 d . . .
C138 C 0.6363(2) 0.42900(14) 0.1965(2) 0.0469(14) Uani 1 1 d . . .
H138 H 0.6024 0.4424 0.1822 0.056 Uiso 1 1 calc R . .
C139 C 0.6424(2) 0.39103(13) 0.18571(17) 0.0388(12) Uani 1 1 d . . .
C140 C 0.6926(2) 0.37129(13) 0.20692(17) 0.0369(12) Uani 1 1 d . . .
C141 C 0.5942(2) 0.37171(15) 0.15161(19) 0.0471(14) Uani 1 1 d . . .
H14C H 0.5786 0.3903 0.1274 0.057 Uiso 1 1 calc R . .
H14D H 0.6139 0.3509 0.1348 0.057 Uiso 1 1 calc R . .
C142 C 0.5409(2) 0.35580(14) 0.17672(19) 0.0445(13) Uani 1 1 d . . .
C143 C 0.4895(3) 0.37750(16) 0.1816(2) 0.0683(18) Uani 1 1 d . . .
H143 H 0.4877 0.4022 0.1682 0.082 Uiso 1 1 calc R . .
C144 C 0.4397(3) 0.36463(16) 0.2057(2) 0.0663(18) Uani 1 1 d . . .
C145 C 0.4439(2) 0.32805(15) 0.2233(2) 0.0579(16) Uani 1 1 d . . .
H145 H 0.4101 0.3181 0.2385 0.070 Uiso 1 1 calc R . .
C146 C 0.4941(2) 0.30548(13) 0.21987(19) 0.0445(13) Uani 1 1 d . . .
C147 C 0.5435(2) 0.31991(13) 0.19684(18) 0.0380(12) Uani 1 1 d . . .
C148 C 0.4956(2) 0.26618(13) 0.23997(18) 0.0414(13) Uani 1 1 d . . .
H14E H 0.4664 0.2649 0.2651 0.050 Uiso 1 1 calc R . .
H14F H 0.5368 0.2615 0.2553 0.050 Uiso 1 1 calc R . .
C149 C 0.4805(2) 0.23485(13) 0.20453(17) 0.0374(12) Uani 1 1 d . . .
C150 C 0.4218(2) 0.22106(14) 0.19765(18) 0.0409(13) Uani 1 1 d . . .
H150 H 0.3908 0.2320 0.2152 0.049 Uiso 1 1 calc R . .
C151 C 0.4059(2) 0.19162(14) 0.16595(18) 0.0407(12) Uani 1 1 d . G .
C152 C 0.4519(2) 0.17635(13) 0.14039(16) 0.0361(12) Uani 1 1 d . . .
H152 H 0.4422 0.1566 0.1183 0.043 Uiso 1 1 calc R . .
C153 C 0.5128(2) 0.18938(12) 0.14643(15) 0.0294(11) Uani 1 1 d . . .
C154 C 0.5270(2) 0.21893(12) 0.17884(17) 0.0331(11) Uani 1 1 d . . .
C155 C 0.5619(2) 0.17019(13) 0.12028(16) 0.0317(11) Uani 1 1 d . . .
H15A H 0.5447 0.1622 0.0885 0.038 Uiso 1 1 calc R . .
H15B H 0.5951 0.1885 0.1157 0.038 Uiso 1 1 calc R . .
C156 C 0.5661(3) 0.02799(14) 0.1423(2) 0.0533(14) Uani 1 1 d DU . .
C157 C 0.6019(8) -0.0030(4) 0.1666(6) 0.071(4) Uani 0.50 1 d PDU D 2
H15C H 0.6449 -0.0007 0.1598 0.106 Uiso 0.50 1 calc PR D 2
H15D H 0.5861 -0.0275 0.1551 0.106 Uiso 0.50 1 calc PR D 2
H15E H 0.5984 -0.0013 0.2011 0.106 Uiso 0.50 1 calc PR D 2
C158 C 0.6177(6) -0.0009(4) 0.1428(5) 0.054(4) Uani 0.50 1 d PDU D 1
H15F H 0.6013 -0.0256 0.1324 0.081 Uiso 0.50 1 calc PR D 1
H15G H 0.6370 -0.0031 0.1751 0.081 Uiso 0.50 1 calc PR D 1
H15H H 0.6481 0.0074 0.1211 0.081 Uiso 0.50 1 calc PR D 1
C159 C 0.5678(9) 0.0260(5) 0.0878(5) 0.084(5) Uani 0.50 1 d PDU D 2
H15I H 0.5450 0.0474 0.0733 0.126 Uiso 0.50 1 calc PR D 2
H15J H 0.5492 0.0023 0.0762 0.126 Uiso 0.50 1 calc PR D 2
H15K H 0.6102 0.0271 0.0793 0.126 Uiso 0.50 1 calc PR D 2
C160 C 0.5292(7) 0.0259(5) 0.0943(5) 0.074(4) Uani 0.50 1 d PDU D 1
H16A H 0.4974 0.0454 0.0930 0.111 Uiso 0.50 1 calc PR D 1
H16B H 0.5102 0.0009 0.0906 0.111 Uiso 0.50 1 calc PR D 1
H16C H 0.5563 0.0301 0.0687 0.111 Uiso 0.50 1 calc PR D 1
C161 C 0.4997(6) 0.0252(5) 0.1508(7) 0.096(5) Uani 0.50 1 d PDU D 2
H16D H 0.4772 0.0453 0.1332 0.144 Uiso 0.50 1 calc PR D 2
H16E H 0.4944 0.0280 0.1849 0.144 Uiso 0.50 1 calc PR D 2
H16F H 0.4839 0.0005 0.1399 0.144 Uiso 0.50 1 calc PR D 2
C162 C 0.5221(7) 0.0151(4) 0.1816(5) 0.079(4) Uani 0.50 1 d PDU D 1
H16G H 0.4872 0.0323 0.1814 0.118 Uiso 0.50 1 calc PR D 1
H16H H 0.5444 0.0157 0.2130 0.118 Uiso 0.50 1 calc PR D 1
H16I H 0.5077 -0.0107 0.1748 0.118 Uiso 0.50 1 calc PR D 1
C163 C 0.8217(3) -0.00822(14) 0.2674(2) 0.0596(16) Uani 1 1 d DU . .
C164 C 0.7769(8) -0.0314(4) 0.2287(6) 0.114(5) Uani 0.50 1 d PDU E 2
H16J H 0.7351 -0.0220 0.2296 0.171 Uiso 0.50 1 calc PR E 2
H16K H 0.7780 -0.0584 0.2366 0.171 Uiso 0.50 1 calc PR E 2
H16L H 0.7909 -0.0277 0.1967 0.171 Uiso 0.50 1 calc PR E 2
C165 C 0.7628(6) -0.0269(4) 0.2800(7) 0.078(4) Uani 0.50 1 d PDU E 1
H16M H 0.7404 -0.0097 0.2997 0.117 Uiso 0.50 1 calc PR E 1
H16N H 0.7722 -0.0503 0.2977 0.117 Uiso 0.50 1 calc PR E 1
H16O H 0.7377 -0.0328 0.2508 0.117 Uiso 0.50 1 calc PR E 1
C166 C 0.7851(9) -0.0195(5) 0.3079(6) 0.104(5) Uani 0.50 1 d PDU E 2
H16P H 0.7458 -0.0062 0.3053 0.156 Uiso 0.50 1 calc PR E 2
H16Q H 0.8074 -0.0128 0.3381 0.156 Uiso 0.50 1 calc PR E 2
H16R H 0.7780 -0.0469 0.3069 0.156 Uiso 0.50 1 calc PR E 2
C167 C 0.8656(5) -0.0063(3) 0.3176(3) 0.056(3) Uani 0.50 1 d PDU E 1
H16S H 0.8452 0.0086 0.3412 0.085 Uiso 0.50 1 calc PR E 1
H16T H 0.9046 0.0056 0.3116 0.085 Uiso 0.50 1 calc PR E 1
H16U H 0.8729 -0.0320 0.3298 0.085 Uiso 0.50 1 calc PR E 1
C168 C 0.8786(6) -0.0261(4) 0.2552(7) 0.084(5) Uani 0.50 1 d PDU E 2
H16V H 0.8897 -0.0167 0.2243 0.126 Uiso 0.50 1 calc PR E 2
H16W H 0.8730 -0.0536 0.2536 0.126 Uiso 0.50 1 calc PR E 2
H402 H 0.9111 -0.0200 0.2796 0.126 Uiso 0.50 1 calc PR E 2
C169 C 0.8546(6) -0.0322(4) 0.2334(5) 0.064(4) Uani 0.50 1 d PDU E 1
H1 H 0.8907 -0.0186 0.2238 0.097 Uiso 0.50 1 calc PR E 1
H6 H 0.8274 -0.0377 0.2052 0.097 Uiso 0.50 1 calc PR E 1
H162 H 0.8673 -0.0560 0.2490 0.097 Uiso 0.50 1 calc PR E 1
C170 C 1.1252(3) 0.0944(2) 0.2203(3) 0.106(2) Uani 1 1 d D . .
C171 C 1.1163(6) 0.0553(4) 0.1908(7) 0.106(2) Uani 0.50 1 d PD F 1
H17A H 1.0809 0.0416 0.2014 0.159 Uiso 0.50 1 calc PR F 1
H17B H 1.1529 0.0396 0.1962 0.159 Uiso 0.50 1 calc PR F 1
H17C H 1.1097 0.0609 0.1567 0.159 Uiso 0.50 1 calc PR F 1
C172 C 1.1125(7) 0.0542(4) 0.2336(8) 0.106(2) Uani 0.50 1 d PD F 2
H17D H 1.1491 0.0388 0.2303 0.159 Uiso 0.50 1 calc PR F 2
H17E H 1.0789 0.0442 0.2126 0.159 Uiso 0.50 1 calc PR F 2
H17F H 1.1013 0.0532 0.2667 0.159 Uiso 0.50 1 calc PR F 2
C173 C 1.1390(7) 0.0650(5) 0.2564(6) 0.106(2) Uani 0.50 1 d PD F 1
H17G H 1.1009 0.0543 0.2665 0.159 Uiso 0.50 1 calc PR F 1
H17H H 1.1622 0.0761 0.2839 0.159 Uiso 0.50 1 calc PR F 1
H17I H 1.1632 0.0449 0.2428 0.159 Uiso 0.50 1 calc PR F 1
C174 C 1.1786(5) 0.1140(4) 0.2486(6) 0.106(2) Uani 0.50 1 d PD F 2
H17J H 1.1829 0.1399 0.2369 0.159 Uiso 0.50 1 calc PR F 2
H17K H 1.2164 0.0999 0.2446 0.159 Uiso 0.50 1 calc PR F 2
H17L H 1.1708 0.1146 0.2824 0.159 Uiso 0.50 1 calc PR F 2
C175 C 1.1695(6) 0.1081(5) 0.1888(7) 0.106(2) Uani 0.50 1 d PD F 1
H17M H 1.2027 0.0897 0.1876 0.159 Uiso 0.50 1 calc PR F 1
H17N H 1.1861 0.1323 0.2007 0.159 Uiso 0.50 1 calc PR F 1
H17O H 1.1498 0.1116 0.1568 0.159 Uiso 0.50 1 calc PR F 1
C176 C 1.1368(7) 0.1015(5) 0.1675(5) 0.106(2) Uani 0.50 1 d PD F 2
H17P H 1.1407 0.1288 0.1621 0.159 Uiso 0.50 1 calc PR F 2
H17Q H 1.1026 0.0916 0.1471 0.159 Uiso 0.50 1 calc PR F 2
H17R H 1.1746 0.0888 0.1599 0.159 Uiso 0.50 1 calc PR F 2
C177 C 1.1661(2) 0.30451(17) 0.2401(2) 0.0539(15) Uani 1 1 d . . .
C178 C 1.2081(3) 0.2793(2) 0.2159(3) 0.090(2) Uani 1 1 d . . .
H17S H 1.2067 0.2538 0.2295 0.135 Uiso 1 1 calc R . .
H17T H 1.2498 0.2892 0.2204 0.135 Uiso 1 1 calc R . .
H17U H 1.1957 0.2783 0.1818 0.135 Uiso 1 1 calc R . .
C179 C 1.1867(3) 0.3070(2) 0.2929(2) 0.087(2) Uani 1 1 d . . .
H17V H 1.1890 0.2815 0.3065 0.130 Uiso 1 1 calc R . .
H17W H 1.1574 0.3221 0.3094 0.130 Uiso 1 1 calc R . .
H17$ H 1.2271 0.3189 0.2966 0.130 Uiso 1 1 calc R . .
C180 C 1.1706(3) 0.34418(19) 0.2211(3) 0.093(2) Uani 1 1 d . . .
H18A H 1.2124 0.3535 0.2274 0.140 Uiso 1 1 calc R . .
H18B H 1.1424 0.3607 0.2369 0.140 Uiso 1 1 calc R . .
H18C H 1.1600 0.3442 0.1867 0.140 Uiso 1 1 calc R . .
C181 C 0.9373(2) 0.45243(13) 0.17860(18) 0.0407(13) Uani 1 1 d . . .
C182 C 0.9621(3) 0.47077(15) 0.22526(19) 0.0515(14) Uani 1 1 d . . .
H18D H 0.9725 0.4973 0.2194 0.077 Uiso 1 1 calc R . .
H18E H 0.9987 0.4572 0.2377 0.077 Uiso 1 1 calc R . .
H18F H 0.9311 0.4696 0.2485 0.077 Uiso 1 1 calc R . .
C183 C 0.8834(3) 0.47642(16) 0.1579(2) 0.0625(17) Uani 1 1 d . . .
H18G H 0.8975 0.5022 0.1521 0.094 Uiso 1 1 calc R . .
H18H H 0.8516 0.4771 0.1806 0.094 Uiso 1 1 calc R . .
H18I H 0.8669 0.4652 0.1279 0.094 Uiso 1 1 calc R . .
C184 C 0.9872(3) 0.45224(15) 0.1432(2) 0.0563(16) Uani 1 1 d . . .
H18J H 0.9718 0.4396 0.1137 0.084 Uiso 1 1 calc R . .
H18K H 1.0230 0.4386 0.1570 0.084 Uiso 1 1 calc R . .
H18L H 0.9986 0.4783 0.1361 0.084 Uiso 1 1 calc R . .
C185 C 0.6683(3) 0.49053(15) 0.2381(2) 0.0566(16) Uani 1 1 d . . .
C186 C 0.7073(5) 0.5031(2) 0.2821(3) 0.139(4) Uani 1 1 d . . .
H18M H 0.7008 0.5301 0.2876 0.208 Uiso 1 1 calc R . .
H18N H 0.7505 0.4986 0.2771 0.208 Uiso 1 1 calc R . .
H18O H 0.6959 0.4886 0.3097 0.208 Uiso 1 1 calc R . .
C187 C 0.6902(6) 0.5125(2) 0.1976(4) 0.196(7) Uani 1 1 d . . .
H18P H 0.6724 0.5019 0.1675 0.293 Uiso 1 1 calc R . .
H18Q H 0.7348 0.5109 0.1983 0.293 Uiso 1 1 calc R . .
H18R H 0.6778 0.5390 0.2002 0.293 Uiso 1 1 calc R . .
C188 C 0.6032(3) 0.4994(2) 0.2446(4) 0.141(4) Uani 1 1 d . . .
H18S H 0.6005 0.5241 0.2602 0.211 Uiso 1 1 calc R . .
H18T H 0.5860 0.4799 0.2643 0.211 Uiso 1 1 calc R . .
H18U H 0.5803 0.5002 0.2134 0.211 Uiso 1 1 calc R . .
C189 C 0.3844(4) 0.3896(2) 0.2113(4) 0.1217(18) Uani 1 1 d . . .
C190 C 0.4029(3) 0.4299(2) 0.2243(4) 0.1217(18) Uani 1 1 d . . .
H19A H 0.4270 0.4405 0.1994 0.183 Uiso 1 1 calc R . .
H19B H 0.4275 0.4300 0.2547 0.183 Uiso 1 1 calc R . .
H19C H 0.3663 0.4453 0.2271 0.183 Uiso 1 1 calc R . .
C191 C 0.3483(4) 0.3928(2) 0.1648(4) 0.1217(18) Uani 1 1 d . . .
H19D H 0.3131 0.4094 0.1683 0.183 Uiso 1 1 calc R . .
H19E H 0.3340 0.3677 0.1544 0.183 Uiso 1 1 calc R . .
H19F H 0.3740 0.4035 0.1411 0.183 Uiso 1 1 calc R . .
C192 C 0.3455(4) 0.3757(2) 0.2514(4) 0.1217(18) Uani 1 1 d . . .
H19G H 0.3109 0.3928 0.2541 0.183 Uiso 1 1 calc R . .
H19H H 0.3706 0.3754 0.2816 0.183 Uiso 1 1 calc R . .
H19I H 0.3305 0.3501 0.2440 0.183 Uiso 1 1 calc R . .
C193 C 0.3404(2) 0.17611(17) 0.1607(2) 0.0637(17) Uani 1 1 d DU . .
C194 C 0.3203(7) 0.1653(6) 0.1116(5) 0.102(5) Uani 0.50 1 d PDU G 1
H19J H 0.3544 0.1537 0.0962 0.153 Uiso 0.50 1 calc PR G 1
H19K H 0.3064 0.1879 0.0937 0.153 Uiso 0.50 1 calc PR G 1
H19L H 0.2867 0.1471 0.1121 0.153 Uiso 0.50 1 calc PR G 1
C195 C 0.2992(4) 0.2085(3) 0.1339(4) 0.056(3) Uani 0.50 1 d PDU G 2
H19M H 0.3022 0.2319 0.1525 0.085 Uiso 0.50 1 calc PR G 2
H19N H 0.2565 0.2002 0.1306 0.085 Uiso 0.50 1 calc PR G 2
H19O H 0.3137 0.2131 0.1023 0.085 Uiso 0.50 1 calc PR G 2
C196 C 0.3002(7) 0.1902(5) 0.1964(6) 0.086(4) Uani 0.50 1 d PDU G 1
H19P H 0.3235 0.1926 0.2272 0.129 Uiso 0.50 1 calc PR G 1
H19Q H 0.2665 0.1723 0.1993 0.129 Uiso 0.50 1 calc PR G 1
H19R H 0.2838 0.2149 0.1865 0.129 Uiso 0.50 1 calc PR G 1
C197 C 0.3183(6) 0.1671(4) 0.2089(4) 0.061(3) Uani 0.50 1 d PDU G 2
H19S H 0.3231 0.1894 0.2295 0.091 Uiso 0.50 1 calc PR G 2
H19T H 0.3423 0.1461 0.2232 0.091 Uiso 0.50 1 calc PR G 2
H19U H 0.2752 0.1599 0.2054 0.091 Uiso 0.50 1 calc PR G 2
C198 C 0.3423(7) 0.1326(4) 0.1805(7) 0.099(4) Uani 0.50 1 d PDU G 1
H19V H 0.3554 0.1326 0.2144 0.149 Uiso 0.50 1 calc PR G 1
H19W H 0.3710 0.1178 0.1630 0.149 Uiso 0.50 1 calc PR G 1
H19$ H 0.3015 0.1215 0.1758 0.149 Uiso 0.50 1 calc PR G 1
C199 C 0.3350(5) 0.1396(3) 0.1309(5) 0.054(3) Uani 0.50 1 d PDU G 2
H5 H 0.3520 0.1439 0.1001 0.081 Uiso 0.50 1 calc PR G 2
H400 H 0.2920 0.1325 0.1258 0.081 Uiso 0.50 1 calc PR G 2
H192 H 0.3576 0.1193 0.1479 0.081 Uiso 0.50 1 calc PR G 2
C200 C 0.7544(2) 0.11590(13) 0.11150(16) 0.0392(12) Uani 1 1 d . . .
H200 H 0.7242 0.1100 0.1329 0.047 Uiso 1 1 calc R . .
C201 C 0.7695(3) 0.04825(14) 0.1052(2) 0.0569(16) Uani 1 1 d . . .
H20A H 0.7359 0.0480 0.1263 0.085 Uiso 1 1 calc R . .
H20B H 0.8055 0.0364 0.1214 0.085 Uiso 1 1 calc R . .
H20C H 0.7575 0.0341 0.0761 0.085 Uiso 1 1 calc R . .
C202 C 0.8319(3) 0.09246(16) 0.06148(19) 0.0528(15) Uani 1 1 d . . .
H20D H 0.8215 0.0795 0.0313 0.079 Uiso 1 1 calc R . .
H20E H 0.8701 0.0822 0.0762 0.079 Uiso 1 1 calc R . .
H20F H 0.8368 0.1196 0.0556 0.079 Uiso 1 1 calc R . .
C203 C 0.7693(3) 0.35886(15) 0.11071(19) 0.0517(14) Uani 1 1 d . . .
H203 H 0.7953 0.3680 0.1365 0.062 Uiso 1 1 calc R . .
C204 C 0.6956(3) 0.37330(18) 0.0450(2) 0.0685(18) Uani 1 1 d . . .
H20G H 0.6963 0.3457 0.0418 0.103 Uiso 1 1 calc R . .
H20H H 0.7082 0.3849 0.0156 0.103 Uiso 1 1 calc R . .
H20I H 0.6542 0.3816 0.0507 0.103 Uiso 1 1 calc R . .
C205 C 0.7427(3) 0.42448(16) 0.0950(2) 0.0684(18) Uani 1 1 d . . .
H20J H 0.7701 0.4279 0.1236 0.103 Uiso 1 1 calc R . .
H20K H 0.7025 0.4349 0.1005 0.103 Uiso 1 1 calc R . .
H20L H 0.7594 0.4377 0.0682 0.103 Uiso 1 1 calc R . .
C206 C 0.7325(2) 0.22235(14) 0.26318(17) 0.0443(13) Uani 1 1 d . . .
H206 H 0.7386 0.1958 0.2659 0.053 Uiso 1 1 calc R . .
C207 C 0.6778(3) 0.21662(15) 0.33328(18) 0.0545(16) Uani 1 1 d . . .
H20M H 0.6903 0.1902 0.3303 0.082 Uiso 1 1 calc R . .
H20N H 0.6332 0.2183 0.3300 0.082 Uiso 1 1 calc R . .
H20O H 0.6927 0.2264 0.3645 0.082 Uiso 1 1 calc R . .
C208 C 0.6898(3) 0.27941(14) 0.2952(2) 0.0557(15) Uani 1 1 d . . .
H20P H 0.7117 0.2914 0.2701 0.084 Uiso 1 1 calc R . .
H20Q H 0.7029 0.2907 0.3260 0.084 Uiso 1 1 calc R . .
H20R H 0.6459 0.2832 0.2887 0.084 Uiso 1 1 calc R . .
C300 C 0.5365(6) 0.0817(5) -0.1403(6) 0.029(4) Uiso 0.25 1 d PD H 1
H300 H 0.5468 0.0654 -0.1141 0.035 Uiso 0.25 1 calc PR H 1
C301 C 0.6475(8) 0.0972(5) -0.1463(6) 0.031(4) Uiso 0.25 1 d P H 1
H30A H 0.6509 0.0840 -0.1156 0.046 Uiso 0.25 1 calc PR H 1
H30B H 0.6660 0.1224 -0.1426 0.046 Uiso 0.25 1 calc PR H 1
H30C H 0.6688 0.0827 -0.1697 0.046 Uiso 0.25 1 calc PR H 1
C302 C 0.5706(7) 0.1211(4) -0.2051(6) 0.021(4) Uiso 0.25 1 d P H 1
H30D H 0.6098 0.1319 -0.2129 0.031 Uiso 0.25 1 calc PR H 1
H30E H 0.5411 0.1415 -0.2015 0.031 Uiso 0.25 1 calc PR H 1
H30F H 0.5555 0.1041 -0.2308 0.031 Uiso 0.25 1 calc PR H 1
C303 C 0.5197(5) 0.1089(3) -0.1788(4) 0.115(4) Uiso 0.75 1 d PD H 2
H303 H 0.5084 0.1276 -0.2021 0.138 Uiso 0.75 1 calc PR H 2
C304 C 0.5915(5) 0.0734(3) -0.1320(4) 0.099(3) Uiso 0.75 1 d P H 2
H30G H 0.6358 0.0710 -0.1264 0.148 Uiso 0.75 1 calc PR H 2
H30H H 0.5745 0.0495 -0.1447 0.148 Uiso 0.75 1 calc PR H 2
H30I H 0.5735 0.0794 -0.1021 0.148 Uiso 0.75 1 calc PR H 2
C305 C 0.6198(5) 0.1257(3) -0.1820(4) 0.112(4) Uiso 0.75 1 d P H 2
H30J H 0.6612 0.1180 -0.1709 0.169 Uiso 0.75 1 calc PR H 2
H30K H 0.6121 0.1515 -0.1711 0.169 Uiso 0.75 1 calc PR H 2
H30L H 0.6154 0.1249 -0.2168 0.169 Uiso 0.75 1 calc PR H 2
C309 C 0.5399(3) 0.34386(17) -0.2022(2) 0.0659(17) Uani 1 1 d . . .
H30S H 0.5785 0.3562 -0.2080 0.099 Uiso 1 1 calc R . .
H30T H 0.5341 0.3218 -0.2231 0.099 Uiso 1 1 calc R . .
H30U H 0.5406 0.3357 -0.1689 0.099 Uiso 1 1 calc R . .
C310 C 0.4828(3) 0.38785(19) -0.2595(2) 0.0746(19) Uani 1 1 d . . .
H31A H 0.4699 0.3687 -0.2833 0.112 Uiso 1 1 calc R . .
H31B H 0.5218 0.3988 -0.2675 0.112 Uiso 1 1 calc R . .
H31C H 0.4519 0.4078 -0.2594 0.112 Uiso 1 1 calc R . .
C311 C 0.4524(3) 0.37834(17) -0.1788(2) 0.074(2) Uani 1 1 d D . .
H311 H 0.4594 0.3666 -0.1486 0.089 Uiso 1 1 calc R . .
C312 C 0.9245(4) 0.1362(2) 0.3593(3) 0.099(3) Uani 1 1 d . . .
H31D H 0.9111 0.1366 0.3254 0.149 Uiso 1 1 calc R . .
H31E H 0.9458 0.1598 0.3680 0.149 Uiso 1 1 calc R . .
H31F H 0.8889 0.1335 0.3782 0.149 Uiso 1 1 calc R . .
C313 C 0.9890(4) 0.0994(2) 0.4175(2) 0.109(3) Uani 1 1 d . . .
H31G H 0.9561 0.0911 0.4368 0.163 Uiso 1 1 calc R . .
H31H H 1.0059 0.1233 0.4300 0.163 Uiso 1 1 calc R . .
H31I H 1.0212 0.0801 0.4187 0.163 Uiso 1 1 calc R . .
C314 C 0.9794(4) 0.08166(18) 0.3352(2) 0.096(3) Uani 1 1 d D . .
H314 H 0.9624 0.0864 0.3038 0.115 Uiso 1 1 calc R . .
C315 C 1.0157(4) 0.1171(2) -0.2048(2) 0.097(2) Uani 1 1 d U . .
H31J H 0.9878 0.0973 -0.1955 0.145 Uiso 1 1 calc R . .
H31K H 1.0535 0.1055 -0.2143 0.145 Uiso 1 1 calc R . .
H31L H 0.9965 0.1315 -0.2316 0.145 Uiso 1 1 calc R . .
C316 C 0.9925(5) 0.1711(3) -0.1639(4) 0.170(4) Uani 1 1 d U . .
H31M H 0.9684 0.1687 -0.1361 0.254 Uiso 1 1 calc R . .
H31N H 0.9650 0.1721 -0.1928 0.254 Uiso 1 1 calc R . .
H31O H 1.0167 0.1944 -0.1612 0.254 Uiso 1 1 calc R . .
C317 C 1.0694(4) 0.1361(2) -0.1292(3) 0.110(2) Uani 1 1 d DU . .
H317 H 1.0674 0.1494 -0.1001 0.132 Uiso 1 1 calc R . .
C400 C 0.5347(2) 0.30436(14) -0.06844(17) 0.0410(13) Uani 1 1 d . . .
C401 C 0.4728(2) 0.30593(15) -0.08273(19) 0.0475(14) Uani 1 1 d . A .
H401 H 0.4503 0.3276 -0.0743 0.057 Uiso 1 1 calc R . .
C402 C 0.4422(2) 0.27761(16) -0.1085(2) 0.0495(14) Uani 1 1 d . A .
C403 C 0.4774(2) 0.24650(15) -0.12062(18) 0.0436(13) Uani 1 1 d . . .
H403 H 0.4583 0.2270 -0.1394 0.052 Uiso 1 1 calc R A .
C404 C 0.5396(2) 0.24279(13) -0.10635(16) 0.0354(12) Uani 1 1 d . A .
C405 C 0.5672(2) 0.27211(13) -0.07934(17) 0.0357(12) Uani 1 1 d . A .
C406 C 0.5736(2) 0.20808(13) -0.11777(17) 0.0376(12) Uani 1 1 d . A .
H40A H 0.6170 0.2147 -0.1200 0.045 Uiso 1 1 calc R . .
H40B H 0.5577 0.1988 -0.1494 0.045 Uiso 1 1 calc R . .
H3O H 0.8456(9) 0.1386(12) -0.0485(14) 0.045 Uiso 1 1 d D . .
H8O H 0.6468(18) 0.2882(8) -0.0655(14) 0.045 Uiso 1 1 d D . .
H4O H 0.9204(18) 0.1837(8) -0.0295(15) 0.045 Uiso 1 1 d D . .
H14O H 0.6285(16) 0.1919(9) 0.1988(14) 0.045 Uiso 1 1 d D . .
H11O H 0.8763(15) 0.2884(10) 0.2246(14) 0.045 Uiso 1 1 d D . .

loop_
_atom_site_aniso_label
_atom_site_aniso_U_11
_atom_site_aniso_U_22
_atom_site_aniso_U_33
_atom_site_aniso_U_23
_atom_site_aniso_U_13
_atom_site_aniso_U_12
Na1 0.0401(11) 0.0299(10) 0.0479(12) 0.0001(9) 0.0089(9) -0.0024(8)
O1 0.041(2) 0.0334(19) 0.042(2) 0.0035(15) 0.0070(16) -0.0109(16)
N1 0.047(3) 0.044(3) 0.048(3) 0.003(2) -0.003(2) 0.005(2)
C1 0.040(3) 0.024(3) 0.039(3) -0.010(2) 0.006(2) -0.007(2)
Na2 0.0400(11) 0.0315(11) 0.0439(12) 0.0009(9) 0.0050(9) -0.0031(9)
O2 0.040(2) 0.0243(18) 0.060(2) -0.0028(16) 0.0126(17) 0.0013(15)
N2 0.046(3) 0.044(3) 0.041(3) 0.005(2) 0.001(2) -0.004(2)
C2 0.035(3) 0.024(3) 0.043(3) -0.004(2) 0.002(2) 0.005(2)
Na3 0.0391(11) 0.0283(10) 0.0471(12) -0.0036(9) 0.0099(9) -0.0014(8)
O3 0.036(2) 0.036(2) 0.076(3) -0.0144(18) 0.0039(18) 0.0028(16)
N3 0.087(3) 0.045(3) 0.034(3) -0.001(2) 0.008(2) -0.014(2)
C3 0.042(3) 0.026(3) 0.041(3) -0.007(2) 0.005(2) -0.007(2)
Na4 0.0397(11) 0.0235(10) 0.0407(11) -0.0020(8) 0.0077(9) -0.0001(8)
O4 0.0289(19) 0.035(2) 0.074(3) -0.0104(18) 0.0107(17) -0.0022(15)
N4 0.048(3) 0.031(2) 0.041(3) -0.0016(19) 0.011(2) 0.0018(19)
C4 0.041(3) 0.027(3) 0.032(3) 0.002(2) 0.003(2) -0.004(2)
O5 0.045(2) 0.0267(18) 0.047(2) -0.0062(16) 0.0063(17) -0.0046(16)
N5 0.053(3) 0.032(2) 0.044(3) -0.006(2) 0.007(2) -0.001(2)
C5 0.036(3) 0.023(3) 0.040(3) -0.007(2) 0.001(2) -0.009(2)
O6 0.044(2) 0.0275(19) 0.048(2) 0.0031(16) 0.0043(16) 0.0026(16)
N6 0.059(3) 0.038(3) 0.037(3) -0.001(2) 0.014(2) -0.013(2)
C6 0.042(3) 0.024(3) 0.042(3) -0.012(2) 0.005(2) -0.009(2)
O7 0.041(2) 0.0280(19) 0.049(2) 0.0076(16) 0.0030(16) -0.0007(15)
C7 0.037(3) 0.039(3) 0.042(3) 0.005(2) 0.000(2) -0.010(2)
O8 0.0345(19) 0.0274(18) 0.048(2) 0.0020(15) 0.0074(15) -0.0027(14)
C8 0.030(3) 0.029(3) 0.046(3) 0.003(2) 0.002(2) 0.000(2)
O9 0.0384(19) 0.0248(17) 0.044(2) 0.0020(15) 0.0050(15) -0.0033(14)
N9 0.069(3) 0.038(3) 0.061(3) -0.001(2) 0.012(3) 0.008(2)
C9 0.037(3) 0.030(3) 0.049(3) 0.009(2) 0.009(2) -0.003(2)
O10 0.043(2) 0.0323(19) 0.042(2) -0.0034(15) 0.0069(16) -0.0037(15)
N10 0.069(3) 0.043(3) 0.070(3) -0.007(2) 0.011(3) 0.010(2)
C10 0.045(3) 0.026(3) 0.055(4) 0.001(2) -0.004(3) -0.007(2)
O11 0.043(2) 0.086(3) 0.038(2) 0.002(2) 0.0000(18) -0.010(2)
N11 0.078(4) 0.099(4) 0.064(3) -0.018(3) -0.004(3) -0.006(3)
C11 0.046(3) 0.031(3) 0.056(4) -0.013(3) 0.007(3) -0.003(2)
O12 0.049(2) 0.082(3) 0.040(2) -0.007(2) 0.0066(18) 0.001(2)
C12 0.042(3) 0.031(3) 0.045(3) 0.004(2) -0.003(2) -0.002(2)
O13 0.060(2) 0.052(2) 0.036(2) -0.0112(19) 0.0110(19) -0.0165(19)
C13 0.043(3) 0.026(3) 0.041(3) 0.001(2) 0.001(2) 0.005(2)
O14 0.0338(18) 0.0227(17) 0.047(2) -0.0006(15) 0.0012(15) -0.0016(14)
C14 0.045(3) 0.034(3) 0.050(3) -0.001(2) 0.011(3) -0.010(2)
O15 0.042(2) 0.0298(19) 0.047(2) 0.0066(16) 0.0060(16) -0.0002(15)
C15 0.052(3) 0.022(3) 0.051(3) -0.002(2) 0.022(3) -0.002(2)
O16 0.0328(19) 0.043(2) 0.067(2) 0.0024(18) -0.0017(17) -0.0048(16)
C16 0.058(4) 0.029(3) 0.055(4) -0.007(3) 0.019(3) -0.003(3)
O17 0.040(2) 0.035(2) 0.055(2) 0.0105(17) 0.0014(17) -0.0039(16)
C17 0.059(4) 0.035(3) 0.053(4) 0.009(3) 0.024(3) 0.003(3)
O18 0.043(2) 0.0282(18) 0.052(2) -0.0009(16) 0.0115(16) -0.0068(15)
C18 0.046(3) 0.038(3) 0.062(4) 0.003(3) 0.017(3) 0.009(3)
O19 0.0386(19) 0.0229(17) 0.048(2) -0.0029(15) 0.0083(16) -0.0017(14)
C19 0.044(3) 0.037(3) 0.055(4) -0.002(3) 0.009(3) -0.006(3)
O20 0.038(2) 0.0328(19) 0.064(2) -0.0040(17) 0.0097(17) -0.0130(16)
C20 0.041(3) 0.028(3) 0.058(4) -0.004(3) 0.019(3) 0.002(2)
O21 0.0335(19) 0.0221(17) 0.058(2) 0.0001(15) 0.0099(16) -0.0036(14)
C21 0.048(3) 0.041(3) 0.057(4) -0.007(3) 0.000(3) 0.013(3)
O22 0.0389(19) 0.0269(18) 0.045(2) 0.0030(15) 0.0053(16) 0.0001(15)
C22 0.046(3) 0.031(3) 0.053(4) -0.011(3) 0.007(3) -0.003(2)
O23 0.046(2) 0.0310(19) 0.044(2) 0.0030(16) 0.0078(16) 0.0012(16)
C23 0.034(3) 0.055(4) 0.061(4) -0.022(3) -0.001(3) 0.013(3)
O24 0.058(2) 0.0252(18) 0.040(2) 0.0043(15) 0.0107(17) 0.0027(16)
C24 0.041(3) 0.045(3) 0.063(4) -0.024(3) 0.007(3) -0.005(3)
O25 0.071(3) 0.0250(18) 0.048(2) -0.0083(16) 0.0199(19) -0.0048(17)
C25 0.034(3) 0.044(3) 0.071(4) -0.020(3) 0.017(3) -0.003(3)
O26 0.057(2) 0.0320(19) 0.041(2) -0.0052(16) 0.0045(17) -0.0137(17)
C26 0.045(3) 0.036(3) 0.044(3) -0.010(2) 0.008(3) -0.005(3)
C27 0.039(3) 0.041(3) 0.055(4) -0.019(3) 0.010(3) -0.004(3)
C28 0.039(3) 0.053(4) 0.045(3) -0.002(3) 0.008(2) -0.003(3)
C29 0.037(3) 0.028(3) 0.041(3) 0.003(2) 0.009(2) -0.001(2)
C30 0.039(3) 0.040(3) 0.058(4) 0.005(3) 0.013(3) -0.004(3)
C31 0.047(3) 0.027(3) 0.055(4) 0.010(3) 0.008(3) -0.002(2)
O32 0.107(4) 0.091(4) 0.116(4) 0.002(3) 0.052(3) 0.034(3)
C32 0.044(3) 0.031(3) 0.037(3) 0.003(2) 0.004(2) -0.008(2)
O33 0.265(9) 0.095(4) 0.107(4) 0.000(3) 0.050(5) 0.090(5)
C33 0.051(3) 0.023(3) 0.032(3) 0.010(2) 0.009(2) 0.000(2)
O34 0.148(6) 0.189(7) 0.182(6) 0.026(6) -0.019(5) -0.002(5)
C34 0.044(3) 0.029(3) 0.034(3) 0.007(2) 0.007(2) -0.005(2)
C35 0.051(3) 0.030(3) 0.036(3) -0.003(2) 0.011(2) -0.004(2)
C36 0.037(3) 0.025(3) 0.040(3) 0.007(2) 0.008(2) 0.000(2)
C37 0.055(3) 0.039(3) 0.028(3) 0.000(2) 0.005(2) -0.004(3)
C38 0.060(4) 0.032(3) 0.043(3) 0.007(3) 0.006(3) -0.006(3)
C39 0.051(3) 0.040(3) 0.041(3) 0.013(3) -0.002(3) -0.006(3)
C40 0.055(3) 0.033(3) 0.023(3) 0.004(2) 0.005(2) -0.008(2)
C41 0.043(3) 0.036(3) 0.035(3) 0.003(2) 0.011(2) -0.010(2)
C42 0.054(3) 0.034(3) 0.043(3) 0.006(2) 0.007(3) -0.007(3)
C43 0.056(3) 0.034(3) 0.035(3) 0.000(2) -0.008(3) -0.011(3)
C44 0.055(4) 0.028(3) 0.061(4) 0.005(3) -0.006(3) -0.004(3)
C45 0.059(4) 0.030(3) 0.065(4) 0.005(3) -0.008(3) 0.000(3)
C46 0.059(4) 0.037(3) 0.058(4) -0.007(3) 0.001(3) 0.005(3)
C47 0.056(4) 0.030(3) 0.042(3) -0.003(2) 0.005(3) 0.002(3)
C48 0.044(3) 0.029(3) 0.033(3) -0.003(2) -0.008(2) 0.001(2)
C49 0.051(3) 0.038(3) 0.056(4) -0.006(3) 0.013(3) 0.008(3)
C50 0.040(3) 0.053(4) 0.092(5) 0.015(4) 0.004(3) -0.003(3)
C51 0.063(10) 0.124(16) 0.082(12) 0.005(11) -0.030(8) 0.002(10)
C52 0.032(6) 0.067(9) 0.047(8) -0.002(7) -0.015(5) -0.008(6)
C53 0.048(9) 0.144(17) 0.103(13) -0.011(12) 0.001(8) -0.015(9)
C54 0.045(7) 0.055(8) 0.073(9) 0.017(7) 0.026(6) 0.000(6)
C55 0.068(9) 0.072(10) 0.097(12) 0.025(9) 0.013(8) 0.008(8)
C56 0.023(6) 0.051(8) 0.093(10) -0.005(7) -0.004(6) -0.004(5)
C57 0.036(3) 0.035(3) 0.047(3) 0.004(2) 0.007(2) 0.002(2)
C58 0.031(3) 0.087(5) 0.095(5) 0.020(4) 0.003(3) -0.019(3)
C59 0.056(4) 0.043(3) 0.074(4) -0.007(3) 0.023(3) -0.004(3)
C60 0.047(3) 0.042(3) 0.076(4) -0.021(3) 0.019(3) -0.013(3)
C61 0.047(3) 0.032(3) 0.072(4) 0.004(3) -0.001(3) -0.004(3)
C62 0.074(5) 0.034(3) 0.102(5) 0.008(3) -0.015(4) -0.021(3)
C63 0.049(4) 0.034(3) 0.097(5) 0.016(3) -0.001(3) -0.014(3)
C64 0.075(4) 0.023(3) 0.106(5) 0.001(3) 0.018(4) -0.005(3)
C65 0.073(4) 0.040(3) 0.066(4) 0.007(3) 0.024(3) 0.018(3)
C66 0.107(6) 0.046(4) 0.108(6) -0.001(4) 0.026(5) 0.020(4)
C67 0.080(5) 0.105(6) 0.142(7) -0.061(5) -0.014(5) 0.058(5)
C68 0.105(6) 0.083(5) 0.092(6) -0.011(4) 0.043(5) 0.032(4)
C69 0.032(3) 0.076(5) 0.068(4) -0.018(3) -0.004(3) -0.002(3)
C70 0.036(4) 0.102(6) 0.108(6) -0.014(5) 0.000(4) 0.015(4)
C71 0.043(4) 0.147(7) 0.081(5) -0.036(5) 0.011(3) 0.018(4)
C72 0.048(4) 0.102(6) 0.085(5) -0.013(4) 0.008(3) -0.015(4)
C73 0.039(3) 0.034(3) 0.072(4) 0.010(3) -0.002(3) -0.007(2)
C74 0.061(4) 0.054(4) 0.100(5) 0.002(4) -0.022(4) -0.008(3)
C75 0.052(4) 0.067(4) 0.099(5) -0.015(4) 0.007(4) -0.031(3)
C76 0.050(4) 0.048(4) 0.070(4) -0.013(3) -0.006(3) -0.009(3)
C77 0.073(4) 0.027(3) 0.072(4) 0.011(3) -0.002(3) -0.008(3)
C78 0.105(6) 0.042(4) 0.215(10) 0.026(5) 0.034(6) -0.028(4)
C79 0.093(5) 0.031(4) 0.141(7) -0.008(4) 0.001(5) -0.002(4)
C80 0.258(12) 0.030(4) 0.096(6) 0.003(4) -0.060(7) -0.036(5)
C81 0.064(4) 0.036(3) 0.090(5) 0.004(3) 0.004(4) -0.001(3)
C82 0.113(6) 0.026(3) 0.144(7) -0.007(4) 0.007(5) 0.004(4)
C83 0.080(5) 0.055(4) 0.131(7) 0.011(4) 0.009(5) 0.016(4)
C84 0.078(5) 0.052(4) 0.111(6) 0.025(4) -0.011(4) 0.012(4)
C85 0.058(4) 0.054(4) 0.032(3) 0.003(3) 0.009(3) -0.009(3)
C86 0.053(4) 0.077(5) 0.054(4) -0.001(3) 0.004(3) 0.006(3)
C87 0.100(5) 0.039(3) 0.052(4) -0.009(3) -0.001(3) 0.010(3)
C88 0.066(5) 0.055(5) 0.060(5) -0.013(5) 0.012(5) 0.001(5)
C89 0.107(9) 0.095(8) 0.087(8) 0.021(7) 0.008(8) -0.006(8)
C90 0.086(8) 0.071(7) 0.057(7) 0.001(6) 0.010(6) -0.009(7)
C91 0.034(4) 0.024(4) 0.022(4) -0.002(3) 0.005(4) -0.009(4)
C92 0.032(5) 0.032(5) 0.049(6) 0.028(5) 0.002(5) 0.011(4)
C93 0.037(5) 0.042(6) 0.032(6) 0.017(5) -0.005(4) -0.007(5)
C94 0.062(5) 0.016(4) 0.016(4) 0.005(4) 0.002(4) -0.020(4)
C95 0.088(7) 0.023(5) 0.015(5) -0.009(4) 0.017(5) -0.014(5)
C96 0.123(8) 0.035(6) 0.030(6) -0.009(5) 0.013(6) -0.015(6)
C97 0.088(6) 0.066(6) 0.047(6) 0.002(5) -0.005(5) -0.006(6)
C98 0.103(8) 0.068(7) 0.088(8) -0.011(7) -0.012(7) -0.009(7)
C99 0.114(9) 0.102(9) 0.072(8) -0.015(7) 0.018(7) 0.009(8)
C100 0.023(2) 0.030(3) 0.042(3) -0.003(2) 0.004(2) -0.001(2)
C101 0.031(3) 0.034(3) 0.044(3) -0.012(2) 0.001(2) -0.005(2)
C102 0.041(3) 0.030(3) 0.048(3) -0.006(2) 0.011(3) -0.007(2)
C103 0.038(3) 0.020(3) 0.046(3) -0.001(2) -0.002(2) -0.004(2)
C104 0.036(3) 0.032(3) 0.038(3) 0.002(2) 0.014(2) 0.000(2)
C105 0.041(3) 0.026(3) 0.039(3) -0.006(2) 0.013(2) -0.005(2)
C106 0.036(3) 0.025(3) 0.039(3) 0.003(2) 0.009(2) 0.002(2)
C107 0.044(3) 0.023(3) 0.030(3) -0.003(2) -0.003(2) -0.004(2)
C108 0.037(3) 0.030(3) 0.039(3) -0.002(2) 0.003(2) -0.009(2)
C109 0.038(3) 0.037(3) 0.039(3) 0.007(2) -0.002(2) -0.001(2)
C110 0.036(3) 0.044(3) 0.048(3) 0.005(3) 0.011(2) 0.002(2)
C111 0.029(3) 0.031(3) 0.042(3) 0.006(2) 0.004(2) -0.004(2)
C112 0.039(3) 0.025(3) 0.036(3) 0.001(2) 0.003(2) -0.002(2)
C113 0.042(3) 0.030(3) 0.069(4) 0.009(3) 0.017(3) 0.003(2)
C114 0.031(3) 0.043(3) 0.082(4) 0.035(3) 0.019(3) 0.006(2)
C115 0.036(4) 0.052(4) 0.117(6) 0.037(4) 0.016(3) 0.002(3)
C116 0.039(4) 0.065(5) 0.131(6) 0.049(4) 0.014(4) 0.000(3)
C117 0.049(4) 0.056(5) 0.148(7) 0.058(5) -0.010(4) -0.013(3)
C118 0.034(3) 0.054(4) 0.085(4) 0.042(3) -0.003(3) -0.005(3)
C119 0.030(3) 0.041(3) 0.073(4) 0.022(3) 0.005(3) 0.004(2)
C120 0.045(3) 0.063(4) 0.086(5) 0.025(3) -0.023(3) -0.021(3)
C121 0.043(3) 0.047(4) 0.080(4) 0.020(3) -0.010(3) -0.007(3)
C122 0.042(4) 0.063(4) 0.082(5) 0.025(4) -0.019(3) 0.000(3)
C123 0.031(3) 0.046(3) 0.078(4) 0.011(3) -0.009(3) -0.005(3)
C124 0.039(3) 0.033(3) 0.061(4) 0.003(3) 0.006(3) -0.002(2)
C125 0.037(3) 0.034(3) 0.046(3) -0.001(2) 0.001(2) 0.000(2)
C126 0.024(3) 0.046(3) 0.056(3) 0.001(3) -0.005(2) -0.003(2)
C127 0.045(3) 0.025(3) 0.039(3) -0.004(2) -0.002(2) -0.004(2)
C128 0.036(3) 0.024(3) 0.036(3) 0.002(2) -0.009(2) -0.010(2)
C129 0.032(3) 0.035(3) 0.036(3) 0.000(2) 0.003(2) 0.004(2)
C130 0.041(3) 0.032(3) 0.033(3) 0.007(2) 0.002(2) -0.006(2)
C131 0.037(3) 0.023(3) 0.045(3) -0.006(2) -0.003(2) -0.003(2)
C132 0.035(3) 0.029(3) 0.035(3) 0.001(2) -0.003(2) -0.003(2)
C133 0.035(3) 0.026(3) 0.032(3) 0.003(2) -0.002(2) -0.006(2)
C134 0.050(3) 0.028(3) 0.035(3) -0.005(2) 0.007(2) -0.008(2)
C135 0.041(3) 0.025(3) 0.045(3) 0.000(2) 0.013(2) 0.002(2)
C136 0.043(3) 0.030(3) 0.051(3) -0.010(2) 0.009(3) -0.011(2)
C137 0.042(3) 0.029(3) 0.066(4) 0.001(3) 0.018(3) -0.008(3)
C138 0.041(3) 0.025(3) 0.076(4) 0.006(3) 0.012(3) 0.000(2)
C139 0.047(3) 0.029(3) 0.041(3) 0.003(2) 0.011(3) -0.006(2)
C140 0.045(3) 0.023(3) 0.044(3) -0.004(2) 0.011(3) -0.009(2)
C141 0.051(3) 0.036(3) 0.053(4) 0.004(3) -0.006(3) -0.003(3)
C142 0.031(3) 0.035(3) 0.068(4) -0.010(3) 0.005(3) -0.006(2)
C143 0.046(4) 0.035(3) 0.124(6) 0.007(3) 0.007(4) 0.000(3)
C144 0.043(4) 0.034(3) 0.121(6) -0.003(3) 0.002(4) 0.002(3)
C145 0.036(3) 0.034(3) 0.106(5) -0.017(3) 0.020(3) -0.009(3)
C146 0.043(3) 0.027(3) 0.064(4) -0.019(3) 0.008(3) -0.003(2)
C147 0.029(3) 0.029(3) 0.056(3) -0.017(2) 0.001(2) -0.006(2)
C148 0.040(3) 0.033(3) 0.053(3) -0.011(3) 0.014(3) -0.004(2)
C149 0.037(3) 0.032(3) 0.044(3) -0.007(2) 0.006(2) -0.002(2)
C150 0.037(3) 0.036(3) 0.051(3) -0.005(3) 0.011(2) 0.005(2)
C151 0.037(3) 0.036(3) 0.049(3) -0.002(3) 0.002(2) 0.000(2)
C152 0.043(3) 0.028(3) 0.037(3) -0.009(2) 0.006(2) -0.004(2)
C153 0.039(3) 0.021(2) 0.028(3) 0.004(2) 0.002(2) 0.002(2)
C154 0.031(3) 0.023(2) 0.044(3) 0.003(2) -0.002(2) 0.003(2)
C155 0.030(3) 0.032(3) 0.033(3) -0.004(2) 0.005(2) 0.000(2)
C156 0.062(4) 0.033(3) 0.062(4) -0.007(3) -0.013(3) -0.007(3)
C157 0.098(10) 0.024(6) 0.088(11) -0.008(8) -0.010(9) -0.010(7)
C158 0.065(8) 0.038(7) 0.058(9) -0.029(7) 0.001(7) 0.005(6)
C159 0.133(12) 0.030(6) 0.087(9) -0.023(6) -0.014(10) -0.025(10)
C160 0.082(10) 0.032(6) 0.103(9) -0.019(6) -0.029(9) -0.012(8)
C161 0.088(10) 0.068(9) 0.127(12) -0.020(9) -0.014(9) -0.039(8)
C162 0.079(9) 0.048(8) 0.109(11) -0.013(8) 0.013(8) -0.043(7)
C163 0.061(4) 0.020(3) 0.101(5) 0.019(3) 0.022(3) 0.003(3)
C164 0.117(10) 0.055(8) 0.165(12) 0.019(9) -0.021(10) -0.001(8)
C165 0.074(8) 0.039(7) 0.123(11) 0.017(9) 0.024(8) -0.010(6)
C166 0.134(12) 0.055(9) 0.125(12) 0.050(10) 0.028(10) 0.007(9)
C167 0.082(8) 0.035(6) 0.052(7) 0.026(5) 0.005(6) 0.020(6)
C168 0.085(10) 0.015(7) 0.150(13) 0.037(8) 0.000(9) 0.006(7)
C169 0.060(9) 0.024(6) 0.108(11) 0.006(7) -0.010(7) -0.012(6)
C170 0.044(3) 0.094(4) 0.182(7) 0.039(4) 0.024(4) 0.021(3)
C171 0.044(3) 0.094(4) 0.182(7) 0.039(4) 0.024(4) 0.021(3)
C172 0.044(3) 0.094(4) 0.182(7) 0.039(4) 0.024(4) 0.021(3)
C173 0.044(3) 0.094(4) 0.182(7) 0.039(4) 0.024(4) 0.021(3)
C174 0.044(3) 0.094(4) 0.182(7) 0.039(4) 0.024(4) 0.021(3)
C175 0.044(3) 0.094(4) 0.182(7) 0.039(4) 0.024(4) 0.021(3)
C176 0.044(3) 0.094(4) 0.182(7) 0.039(4) 0.024(4) 0.021(3)
C177 0.035(3) 0.058(4) 0.068(4) 0.003(3) -0.004(3) -0.004(3)
C178 0.063(5) 0.080(5) 0.127(6) -0.013(5) 0.009(4) -0.012(4)
C179 0.055(4) 0.113(6) 0.090(5) -0.002(5) -0.010(4) -0.032(4)
C180 0.045(4) 0.070(5) 0.163(7) 0.020(5) -0.011(4) -0.026(3)
C181 0.054(3) 0.024(3) 0.044(3) -0.001(2) 0.005(3) -0.013(2)
C182 0.057(4) 0.036(3) 0.062(4) -0.001(3) 0.003(3) -0.007(3)
C183 0.071(4) 0.039(3) 0.077(4) 0.014(3) -0.001(3) -0.009(3)
C184 0.071(4) 0.033(3) 0.068(4) 0.003(3) 0.027(3) -0.013(3)
C185 0.058(4) 0.031(3) 0.082(5) -0.008(3) 0.012(3) 0.005(3)
C186 0.177(10) 0.043(4) 0.186(9) -0.061(5) -0.053(8) 0.028(5)
C187 0.350(17) 0.026(4) 0.236(12) 0.011(6) 0.196(13) 0.003(7)
C188 0.069(5) 0.071(5) 0.286(12) -0.078(7) 0.034(7) 0.012(4)
C189 0.069(3) 0.078(3) 0.220(6) -0.019(3) 0.022(3) 0.025(2)
C190 0.069(3) 0.078(3) 0.220(6) -0.019(3) 0.022(3) 0.025(2)
C191 0.069(3) 0.078(3) 0.220(6) -0.019(3) 0.022(3) 0.025(2)
C192 0.069(3) 0.078(3) 0.220(6) -0.019(3) 0.022(3) 0.025(2)
C193 0.037(3) 0.070(4) 0.084(4) -0.022(3) 0.006(3) -0.011(3)
C194 0.043(8) 0.156(12) 0.105(10) -0.030(10) -0.006(7) -0.012(9)
C195 0.020(5) 0.082(8) 0.065(7) -0.024(6) -0.020(5) 0.009(5)
C196 0.057(9) 0.087(10) 0.117(10) -0.037(9) 0.024(8) -0.040(8)
C197 0.044(7) 0.057(8) 0.081(8) -0.024(7) 0.012(6) -0.014(6)
C198 0.065(8) 0.095(9) 0.137(10) -0.001(8) 0.001(8) -0.017(7)
C199 0.027(6) 0.063(7) 0.071(8) -0.020(6) -0.003(6) -0.011(5)
C200 0.047(3) 0.037(3) 0.034(3) 0.003(2) 0.001(2) 0.004(2)
C201 0.070(4) 0.033(3) 0.069(4) -0.001(3) 0.006(3) 0.010(3)
C202 0.057(4) 0.051(4) 0.052(4) -0.002(3) 0.013(3) 0.012(3)
C203 0.063(4) 0.049(3) 0.044(3) 0.003(3) 0.013(3) -0.001(3)
C204 0.071(4) 0.074(5) 0.060(4) -0.010(3) 0.001(3) 0.002(4)
C205 0.085(5) 0.052(4) 0.069(4) -0.004(3) 0.011(4) -0.001(3)
C206 0.063(4) 0.028(3) 0.042(3) -0.004(2) 0.010(3) -0.021(3)
C207 0.088(4) 0.035(3) 0.043(3) 0.006(3) 0.022(3) -0.011(3)
C208 0.077(4) 0.033(3) 0.058(4) 0.000(3) 0.016(3) -0.005(3)
C309 0.068(4) 0.053(4) 0.076(4) -0.003(3) 0.005(3) 0.004(3)
C310 0.087(5) 0.073(5) 0.066(4) 0.006(4) 0.020(4) 0.009(4)
C311 0.089(5) 0.060(4) 0.078(5) -0.002(3) 0.038(4) 0.012(4)
C312 0.105(6) 0.098(6) 0.101(6) 0.021(5) 0.050(5) 0.033(5)
C313 0.145(8) 0.106(7) 0.071(5) -0.018(5) -0.017(5) -0.009(6)
C314 0.177(8) 0.054(4) 0.055(4) -0.002(3) -0.007(5) 0.030(5)
C315 0.129(7) 0.095(6) 0.063(4) -0.001(4) -0.022(4) -0.021(5)
C316 0.167(9) 0.202(10) 0.134(8) -0.065(7) -0.030(7) 0.079(8)
C317 0.125(6) 0.114(5) 0.086(5) 0.008(4) -0.028(4) -0.010(5)
C400 0.043(3) 0.038(3) 0.042(3) 0.011(2) 0.010(2) 0.001(2)
C401 0.042(3) 0.037(3) 0.066(4) 0.016(3) 0.019(3) 0.008(3)
C402 0.043(3) 0.045(3) 0.061(4) 0.015(3) 0.000(3) -0.005(3)
C403 0.044(3) 0.040(3) 0.046(3) 0.012(3) -0.001(3) -0.018(3)
C404 0.044(3) 0.032(3) 0.029(3) 0.007(2) 0.001(2) -0.009(2)
C405 0.036(3) 0.028(3) 0.044(3) 0.010(2) 0.008(2) 0.004(2)
C406 0.040(3) 0.034(3) 0.039(3) -0.001(2) 0.005(2) -0.005(2)

loop_
_atom_type_symbol
_atom_type_description
_atom_type_scat_dispersion_real
_atom_type_scat_dispersion_imag
_atom_type_scat_source
C C 0.0033 0.0016 'International Tables Vol C Tables 4.2.6.8 and 6.1.1.4'
H H 0.0000 0.0000 'International Tables Vol C Tables 4.2.6.8 and 6.1.1.4'
N N 0.0061 0.0033 'International Tables Vol C Tables 4.2.6.8 and 6.1.1.4'
O O 0.0106 0.0060 'International Tables Vol C Tables 4.2.6.8 and 6.1.1.4'
Na Na 0.0362 0.0249 'International Tables Vol C Tables 4.2.6.8 and 6.1.1.4'
Ni Ni 0.3393 1.1124 'International Tables Vol C Tables 4.2.6.8 and 6.1.1.4'

loop_
_geom_angle_atom_site_label_1
_geom_angle_atom_site_label_2
_geom_angle_atom_site_label_3
_geom_angle
O12 Na1 O9 96.66(14)
O12 Na1 O5 103.52(14)
O9 Na1 O5 158.90(14)
O12 Na1 O4 84.26(14)
O9 Na1 O4 102.07(12)
O5 Na1 O4 86.20(12)
O12 Na1 O10 104.55(13)
O9 Na1 O10 82.96(12)
O5 Na1 O10 86.03(12)
O4 Na1 O10 169.43(14)
O12 Na1 O13 175.30(15)
O9 Na1 O13 78.79(12)
O5 Na1 O13 80.89(13)
O4 Na1 O13 97.79(13)
O10 Na1 O13 73.89(12)
O12 Na1 C97 162.7(3)
O9 Na1 C97 83.9(3)
O5 Na1 C97 78.7(3)
O4 Na1 C97 78.8(3)
O10 Na1 C97 92.6(3)
O13 Na1 C97 19.0(3)
O12 Na1 Na2 130.36(11)
O9 Na1 Na2 48.66(9)
O5 Na1 Na2 111.56(11)
O4 Na1 Na2 130.76(11)
O10 Na1 Na2 46.89(8)
O13 Na1 Na2 45.41(9)
C97 Na1 Na2 61.8(3)
O12 Na1 H4O 89.0(9)
O9 Na1 H4O 83.8(5)
O5 Na1 H4O 102.4(6)
O4 Na1 H4O 18.5(5)
O10 Na1 H4O 162.0(7)
O13 Na1 H4O 91.6(9)
C97 Na1 H4O 73.8(9)
Na2 Na1 H4O 115.2(7)
C6 O1 Na2 117.7(3)
C85 N1 C87 121.1(5)
C85 N1 C86 120.2(5)
C87 N1 C86 118.7(5)
C2 C1 C6 118.7(4)
C2 C1 C406 119.2(4)
C6 C1 C406 122.1(4)
O11 Na2 O13 169.65(16)
O11 Na2 O1 102.91(14)
O13 Na2 O1 87.34(13)
O11 Na2 O10 93.07(13)
O13 Na2 O10 77.09(12)
O1 Na2 O10 161.16(13)
O11 Na2 O8 81.45(13)
O13 Na2 O8 97.89(13)
O1 Na2 O8 87.27(12)
O10 Na2 O8 105.15(12)
O11 Na2 O9 102.55(13)
O13 Na2 O9 79.45(13)
O1 Na2 O9 84.98(12)
O10 Na2 O9 81.82(12)
O8 Na2 O9 171.90(13)
O11 Na2 Na1 125.89(12)
O13 Na2 Na1 48.80(10)
O1 Na2 Na1 113.42(10)
O10 Na2 Na1 47.98(9)
O8 Na2 Na1 136.50(10)
O9 Na2 Na1 46.15(8)
C13 O2 H2O 109.5
C90 N2 C88 138.5(10)
C90 N2 C91 71.6(8)
C88 N2 C91 67.2(7)
C90 N2 C92 167.0(9)
C88 N2 C92 54.5(7)
C91 N2 C92 121.1(6)
C90 N2 C93 48.0(7)
C88 N2 C93 173.3(8)
C91 N2 C93 119.4(6)
C92 N2 C93 119.1(7)
C90 N2 C89 114.4(10)
C88 N2 C89 106.6(9)
C91 N2 C89 173.4(8)
C92 N2 C89 53.2(7)
C93 N2 C89 66.7(8)
C3 C2 C1 122.1(5)
C3 C2 H2 119.0
C1 C2 H2 119.0
O25 Na3 O26 173.18(14)
O25 Na3 O19 82.49(12)
O26 Na3 O19 99.15(12)
O25 Na3 O22 93.81(13)
O26 Na3 O22 79.41(12)
O19 Na3 O22 98.51(12)
O25 Na3 O18 103.50(13)
O26 Na3 O18 83.14(12)
O19 Na3 O18 90.82(12)
O22 Na3 O18 161.30(13)
O25 Na3 O23 101.45(12)
O26 Na3 O23 77.21(12)
O19 Na3 O23 175.44(14)
O22 Na3 O23 83.59(12)
O18 Na3 O23 86.05(12)
O25 Na3 C203 20.07(10)
O26 Na3 C203 164.66(11)
O19 Na3 C203 66.74(9)
O22 Na3 C203 107.72(11)
O18 Na3 C203 90.83(11)
O23 Na3 C203 116.56(9)
O25 Na3 Na4 125.88(11)
O26 Na3 Na4 48.50(9)
O19 Na3 Na4 131.88(10)
O22 Na3 Na4 48.33(8)
O18 Na3 Na4 113.98(10)
O23 Na3 Na4 47.28(8)
C203 Na3 Na4 145.81(10)
C20 O3 H3O 118(3)
C97 N3 C94 46.9(7)
C97 N3 C99 136.1(11)
C94 N3 C99 170.3(9)
C97 N3 C95 169.0(9)
C94 N3 C95 122.5(6)
C99 N3 C95 54.9(7)
C97 N3 C98 111.2(10)
C94 N3 C98 64.4(7)
C99 N3 C98 111.2(9)
C95 N3 C98 58.5(7)
C97 N3 C96 74.2(8)
C94 N3 C96 120.5(7)
C99 N3 C96 65.2(8)
C95 N3 C96 115.5(7)
C98 N3 C96 171.0(9)
C4 C3 C2 116.9(4)
C4 C3 C57 121.3(4)
C2 C3 C57 121.9(4)
O24 Na4 O23 95.25(12)
O24 Na4 O15 86.36(12)
O23 Na4 O15 102.16(13)
O24 Na4 O22 108.94(13)
O23 Na4 O22 84.97(12)
O15 Na4 O22 162.66(13)
O24 Na4 O26 169.68(14)
O23 Na4 O26 77.33(12)
O15 Na4 O26 88.22(12)
O22 Na4 O26 77.85(12)
O24 Na4 O14 106.57(12)
O23 Na4 O14 157.86(13)
O15 Na4 O14 83.37(11)
O22 Na4 O14 84.39(11)
O26 Na4 O14 81.48(11)
O24 Na4 C206 157.80(10)
O23 Na4 C206 97.73(9)
O15 Na4 C206 73.35(10)
O22 Na4 C206 90.13(10)
O26 Na4 C206 23.06(9)
O14 Na4 C206 62.96(9)
O24 Na4 C200 20.22(9)
O23 Na4 C200 110.92(9)
O15 Na4 C200 71.13(9)
O22 Na4 C200 121.42(10)
O26 Na4 C200 158.81(11)
O14 Na4 C200 91.20(9)
C206 Na4 C200 138.03(13)
O24 Na4 Na3 132.40(10)
O23 Na4 Na3 49.27(9)
O15 Na4 Na3 126.46(11)
O22 Na4 Na3 48.05(9)
O26 Na4 Na3 46.66(9)
O14 Na4 Na3 110.29(9)
C206 Na4 Na3 68.98(9)
C200 Na4 Na3 152.61(9)
C27 O4 Na1 143.9(3)
C27 O4 H4O 113(3)
Na1 O4 H4O 94(3)
C200 N4 C201 121.5(3)
C200 N4 C202 121.6(3)
C201 N4 C202 117.0(3)
C5 C4 C3 124.0(4)
C5 C4 H4 118.0
C3 C4 H4 118.0
C34 O5 Na1 120.1(3)
C203 N5 C204 121.4(4)
C203 N5 C205 120.2(4)
C204 N5 C205 118.4(4)
C4 C5 C6 117.5(4)
C4 C5 C7 120.2(4)
C6 C5 C7 122.4(4)
C41 O6 H6O 109.5
C206 N6 C207 120.3(3)
C206 N6 C208 121.8(3)
C207 N6 C208 117.6(3)
O1 C6 C5 121.6(4)
O1 C6 C1 117.5(4)
C5 C6 C1 120.9(4)
C48 O7 H7O 109.5
C304 N7 C303 120.3(7)
C304 N7 C302 162.2(8)
C303 N7 C302 64.6(8)
C304 N7 C300 54.8(7)
C303 N7 C300 65.9(7)
C302 N7 C300 129.1(9)
C304 N7 C305 126.0(7)
C303 N7 C305 113.6(7)
C302 N7 C305 53.6(8)
C300 N7 C305 170.6(9)
C304 N7 C301 64.4(8)
C303 N7 C301 173.9(8)
C302 N7 C301 112.2(9)
C300 N7 C301 118.1(9)
C305 N7 C301 61.6(8)
C8 C7 C5 115.1(4)
C8 C7 H7A 108.5
C5 C7 H7A 108.5
C8 C7 H7B 108.5
C5 C7 H7B 108.5
H7A C7 H7B 107.5
C405 O8 Na2 150.44(19)
C405 O8 H8O 109(3)
Na2 O8 H8O 98(3)
C9 C8 C13 118.3(4)
C9 C8 C7 122.2(4)
C13 C8 C7 119.5(4)
Na1 O9 Na2 85.19(11)
C311 N9 C309 120.6(4)
C311 N9 C310 120.8(4)
C309 N9 C310 118.7(4)
C8 C9 C10 123.7(4)
C8 C9 H9 118.1
C10 C9 H9 118.1
Na2 O10 Na1 85.13(11)
C314 N10 C312 121.5(4)
C314 N10 C313 121.5(5)
C312 N10 C313 117.0(5)
C9 C10 C11 117.0(4)
C9 C10 C61 121.0(5)
C11 C10 C61 122.0(5)
C85 O11 Na2 120.1(3)
C316 N11 C317 117.3(6)
C316 N11 C315 115.1(6)
C317 N11 C315 127.1(5)
C12 C11 C10 121.7(5)
C12 C11 H11 119.2
C10 C11 H11 119.2
C91 O12 C88 65.3(7)
C91 O12 Na1 120.7(5)
C88 O12 Na1 140.7(5)
C11 C12 C13 120.0(5)
C11 C12 C14 119.3(5)
C13 C12 C14 120.7(4)
C97 O13 C94 50.2(8)
C97 O13 Na2 140.8(8)
C94 O13 Na2 152.5(5)
C97 O13 Na1 115.0(7)
C94 O13 Na1 113.1(5)
Na2 O13 Na1 85.79(13)
O2 C13 C12 119.5(4)
O2 C13 C8 121.2(4)
C12 C13 C8 119.2(4)
C105 O14 Na4 115.5(3)
C105 O14 H14O 113(3)
Na4 O14 H14O 111(3)
C12 C14 C15 113.1(4)
C12 C14 H14A 109.0
C15 C14 H14A 109.0
C12 C14 H14B 109.0
C15 C14 H14B 109.0
H14A C14 H14B 107.8
C112 O15 Na4 144.1(3)
C20 C15 C16 118.9(5)
C20 C15 C14 120.4(4)
C16 C15 C14 120.7(5)
C119 O16 H9O 109.5
C15 C16 C17 121.8(5)
C15 C16 H16 119.1
C17 C16 H16 119.1
C126 O17 H10O 109.5
C18 C17 C16 117.1(5)
C18 C17 C65 124.5(6)
C16 C17 C65 118.3(5)
C133 O18 Na3 114.66(19)
C133 O18 H11O 111(3)
Na3 O18 H11O 112(3)
C17 C18 C19 123.2(5)
C17 C18 H18 118.4
C19 C18 H18 118.4
C140 O19 Na3 148.19(19)
C18 C19 C20 117.9(5)
C18 C19 C21 121.1(5)
C20 C19 C21 120.9(5)
C147 O20 H12O 109.5
O3 C20 C15 121.9(5)
O3 C20 C19 117.1(5)
C15 C20 C19 121.0(5)
C154 O21 H13O 109.5
C22 C21 C19 113.6(4)
C22 C21 H21A 108.8
C19 C21 H21A 108.8
C22 C21 H21B 108.8
C19 C21 H21B 108.8
H21A C21 H21B 107.7
Na3 O22 Na4 83.62(12)
C27 C22 C23 119.1(5)
C27 C22 C21 122.7(5)
C23 C22 C21 118.2(5)
Na4 O23 Na3 83.45(11)
C24 C23 C22 121.8(5)
C24 C23 H23 119.1
C22 C23 H23 119.1
C200 O24 Na4 118.7(2)
C25 C24 C23 117.0(5)
C25 C24 C69 120.6(5)
C23 C24 C69 122.4(5)
C203 O25 Na3 119.5(2)
C24 C25 C26 123.6(5)
C24 C25 H25 118.2
C26 C25 H25 118.2
C206 O26 Na3 159.7(3)
C206 O26 Na4 107.3(2)
Na3 O26 Na4 84.84(12)
C25 C26 C27 117.1(5)
C25 C26 C28 120.7(5)
C27 C26 C28 122.3(5)
C22 C27 O4 122.8(5)
C22 C27 C26 121.4(5)
O4 C27 C26 115.8(5)
C26 C28 C29 113.6(4)
C26 C28 H28A 108.8
C29 C28 H28A 108.8
C26 C28 H28B 108.8
C29 C28 H28B 108.8
H28A C28 H28B 107.7
C30 C29 C34 118.0(5)
C30 C29 C28 120.7(4)
C34 C29 C28 121.2(4)
C303 O30 C300 67.7(7)
C29 C30 C31 123.7(5)
C29 C30 H30 118.2
C31 C30 H30 118.2
C32 C31 C30 117.1(5)
C32 C31 C73 122.9(5)
C30 C31 C73 120.0(5)
C31 C32 C33 122.2(5)
C31 C32 H32 118.9
C33 C32 H32 118.9
C34 C33 C32 118.9(5)
C34 C33 C35 121.6(5)
C32 C33 C35 119.5(4)
O5 C34 C33 121.6(4)
O5 C34 C29 118.3(4)
C33 C34 C29 120.1(5)
C33 C35 C36 113.1(4)
C33 C35 H35A 109.0
C36 C35 H35A 109.0
C33 C35 H35B 109.0
C36 C35 H35B 109.0
H35A C35 H35B 107.8
C37 C36 C41 118.6(4)
C37 C36 C35 119.9(4)
C41 C36 C35 121.5(4)
C38 C37 C36 122.8(5)
C38 C37 H37 118.6
C36 C37 H37 118.6
C39 C38 C37 117.4(5)
C39 C38 C77 120.1(5)
C37 C38 C77 122.4(5)
C38 C39 C40 121.5(5)
C38 C39 H39 119.3
C40 C39 H39 119.3
C39 C40 C41 119.9(5)
C39 C40 C42 119.8(4)
C41 C40 C42 120.2(4)
O6 C41 C36 121.2(4)
O6 C41 C40 119.2(4)
C36 C41 C40 119.5(4)
C43 C42 C40 112.2(4)
C43 C42 H42A 109.2
C40 C42 H42A 109.2
C43 C42 H42B 109.2
C40 C42 H42B 109.2
H42A C42 H42B 107.9
C44 C43 C48 119.6(5)
C44 C43 C42 119.6(5)
C48 C43 C42 120.7(5)
C45 C44 C43 122.6(5)
C45 C44 H44 118.7
C43 C44 H44 118.7
C44 C45 C46 117.1(5)
C44 C45 C81 118.6(5)
C46 C45 C81 124.4(5)
C45 C46 C47 122.9(5)
C45 C46 H46 118.6
C47 C46 H46 118.6
C46 C47 C48 117.7(5)
C46 C47 C49 121.1(5)
C48 C47 C49 121.1(4)
O7 C48 C43 122.1(4)
O7 C48 C47 117.8(4)
C43 C48 C47 120.0(5)
C47 C49 C400 115.7(4)
C47 C49 H49A 108.4
C400 C49 H49A 108.4
C47 C49 H49B 108.4
C400 C49 H49B 108.4
H49A C49 H49B 107.4
C51 C50 C54 136.3(9)
C51 C50 C52 46.9(8)
C54 C50 C52 115.5(8)
C51 C50 C402 113.7(7)
C54 C50 C402 110.0(6)
C52 C50 C402 109.9(5)
C51 C50 C55 115.2(10)
C54 C50 C55 47.0(7)
C52 C50 C55 140.0(8)
C402 C50 C55 110.0(6)
C51 C50 C53 107.2(10)
C54 C50 C53 54.6(8)
C52 C50 C53 64.9(8)
C402 C50 C53 110.3(6)
C55 C50 C53 99.4(9)
C51 C50 C56 58.6(9)
C54 C50 C56 105.9(8)
C52 C50 C56 103.8(8)
C402 C50 C56 111.5(5)
C55 C50 C56 62.1(7)
C53 C50 C56 137.9(7)
C50 C51 H51A 109.5
C50 C51 H51B 109.5
H51A C51 H51B 109.5
C50 C51 H51C 109.5
H51A C51 H51C 109.5
H51B C51 H51C 109.5
C50 C52 H52A 109.5
C50 C52 H52B 109.5
H52A C52 H52B 109.5
C50 C52 H52C 109.5
H52A C52 H52C 109.5
H52B C52 H52C 109.5
C50 C53 H53A 109.5
C50 C53 H53B 109.5
H53A C53 H53B 109.5
C50 C53 H53C 109.5
H53A C53 H53C 109.5
H53B C53 H53C 109.5
C50 C54 H54A 109.5
C50 C54 H54B 109.5
H54A C54 H54B 109.5
C50 C54 H54C 109.5
H54A C54 H54C 109.5
H54B C54 H54C 109.5
C50 C55 H55A 109.5
C50 C55 H55B 109.5
H55A C55 H55B 109.5
C50 C55 H55C 109.5
H55A C55 H55C 109.5
H55B C55 H55C 109.5
C50 C56 H56A 109.5
C50 C56 H56B 109.5
H56A C56 H56B 109.5
C50 C56 H56C 109.5
H56A C56 H56C 109.5
H56B C56 H56C 109.5
C58 C57 C59 108.4(5)
C58 C57 C3 112.1(4)
C59 C57 C3 109.9(4)
C58 C57 C60 107.8(5)
C59 C57 C60 109.7(4)
C3 C57 C60 108.9(4)
C57 C58 H58A 109.5
C57 C58 H58B 109.5
H58A C58 H58B 109.5
C57 C58 H58C 109.5
H58A C58 H58C 109.5
H58B C58 H58C 109.5
C57 C59 H59A 109.5
C57 C59 H59B 109.5
H59A C59 H59B 109.5
C57 C59 H59C 109.5
H59A C59 H59C 109.5
H59B C59 H59C 109.5
C57 C60 H60A 109.5
C57 C60 H60B 109.5
H60A C60 H60B 109.5
C57 C60 H60C 109.5
H60A C60 H60C 109.5
H60B C60 H60C 109.5
C10 C61 C64 113.0(4)
C10 C61 C62 108.1(4)
C64 C61 C62 108.5(5)
C10 C61 C63 109.3(4)
C64 C61 C63 107.9(5)
C62 C61 C63 110.0(5)
C61 C62 H62A 109.5
C61 C62 H62B 109.5
H62A C62 H62B 109.5
C61 C62 H62C 109.5
H62A C62 H62C 109.5
H62B C62 H62C 109.5
C61 C63 H63A 109.5
C61 C63 H63B 109.5
H63A C63 H63B 109.5
C61 C63 H63C 109.5
H63A C63 H63C 109.5
H63B C63 H63C 109.5
C61 C64 H64A 109.5
C61 C64 H64B 109.5
H64A C64 H64B 109.5
C61 C64 H64C 109.5
H64A C64 H64C 109.5
H64B C64 H64C 109.5
C68 C65 C67 111.9(6)
C68 C65 C66 106.9(6)
C67 C65 C66 107.3(6)
C68 C65 C17 111.2(5)
C67 C65 C17 110.2(5)
C66 C65 C17 109.1(5)
C65 C66 H66A 109.5
C65 C66 H66B 109.5
H66A C66 H66B 109.5
C65 C66 H66C 109.5
H66A C66 H66C 109.5
H66B C66 H66C 109.5
C65 C67 H67A 109.5
C65 C67 H67B 109.5
H67A C67 H67B 109.5
C65 C67 H67C 109.5
H67A C67 H67C 109.5
H67B C67 H67C 109.5
C65 C68 H68A 109.5
C65 C68 H68B 109.5
H68A C68 H68B 109.5
C65 C68 H68C 109.5
H68A C68 H68C 109.5
H68B C68 H68C 109.5
C24 C69 C72 108.7(5)
C24 C69 C70 112.5(5)
C72 C69 C70 108.6(5)
C24 C69 C71 108.0(5)
C72 C69 C71 110.5(5)
C70 C69 C71 108.5(5)
C69 C70 H70A 109.5
C69 C70 H70B 109.5
H70A C70 H70B 109.5
C69 C70 H70C 109.5
H70A C70 H70C 109.5
H70B C70 H70C 109.5
C69 C71 H71A 109.5
C69 C71 H71B 109.5
H71A C71 H71B 109.5
C69 C71 H71C 109.5
H71A C71 H71C 109.5
H71B C71 H71C 109.5
C69 C72 H72A 109.5
C69 C72 H72B 109.5
H72A C72 H72B 109.5
C69 C72 H72C 109.5
H72A C72 H72C 109.5
H72B C72 H72C 109.5
C75 C73 C76 109.8(5)
C75 C73 C74 110.2(5)
C76 C73 C74 108.1(5)
C75 C73 C31 107.9(4)
C76 C73 C31 111.8(4)
C74 C73 C31 109.0(4)
C73 C74 H74A 109.5
C73 C74 H74B 109.5
H74A C74 H74B 109.5
C73 C74 H74C 109.5
H74A C74 H74C 109.5
H74B C74 H74C 109.5
C73 C75 H75A 109.5
C73 C75 H75B 109.5
H75A C75 H75B 109.5
C73 C75 H75C 109.5
H75A C75 H75C 109.5
H75B C75 H75C 109.5
C73 C76 H76A 109.5
C73 C76 H76B 109.5
H76A C76 H76B 109.5
C73 C76 H76C 109.5
H76A C76 H76C 109.5
H76B C76 H76C 109.5
C79 C77 C38 111.3(5)
C79 C77 C80 107.7(6)
C38 C77 C80 112.2(5)
C79 C77 C78 108.7(5)
C38 C77 C78 108.3(5)
C80 C77 C78 108.6(7)
C77 C78 H78A 109.5
C77 C78 H78B 109.5
H78A C78 H78B 109.5
C77 C78 H78C 109.5
H78A C78 H78C 109.5
H78B C78 H78C 109.5
C77 C79 H79A 109.5
C77 C79 H79B 109.5
H79A C79 H79B 109.5
C77 C79 H79C 109.5
H79A C79 H79C 109.5
H79B C79 H79C 109.5
C77 C80 H80A 109.5
C77 C80 H80B 109.5
H80A C80 H80B 109.5
C77 C80 H80C 109.5
H80A C80 H80C 109.5
H80B C80 H80C 109.5
C84 C81 C83 108.5(6)
C84 C81 C82 110.0(5)
C83 C81 C82 107.6(6)
C84 C81 C45 110.9(5)
C83 C81 C45 111.5(5)
C82 C81 C45 108.3(5)
C81 C82 H82A 109.5
C81 C82 H82B 109.5
H82A C82 H82B 109.5
C81 C82 H82C 109.5
H82A C82 H82C 109.5
H82B C82 H82C 109.5
C81 C83 H83A 109.5
C81 C83 H83B 109.5
H83A C83 H83B 109.5
C81 C83 H83C 109.5
H83A C83 H83C 109.5
H83B C83 H83C 109.5
C81 C84 H84A 109.5
C81 C84 H84B 109.5
H84A C84 H84B 109.5
C81 C84 H84C 109.5
H84A C84 H84C 109.5
H84B C84 H84C 109.5
O11 C85 N1 125.4(5)
O11 C85 H85 117.3
N1 C85 H85 117.3
N1 C86 H86A 109.5
N1 C86 H86B 109.5
H86A C86 H86B 109.5
N1 C86 H86C 109.5
H86A C86 H86C 109.5
H86B C86 H86C 109.5
N1 C87 H87A 109.5
N1 C87 H87B 109.5
H87A C87 H87B 109.5
N1 C87 H87C 109.5
H87A C87 H87C 109.5
H87B C87 H87C 109.5
N2 C88 O12 107.1(9)
N2 C88 H88 126.5
O12 C88 H88 126.5
N2 C89 H89A 109.5
N2 C89 H89B 109.5
H89A C89 H89B 109.5
N2 C89 H89C 109.5
H89A C89 H89C 109.5
H89B C89 H89C 109.5
N2 C90 H90A 109.5
N2 C90 H90B 109.5
H90A C90 H90B 109.5
N2 C90 H90C 109.5
H90A C90 H90C 109.5
H90B C90 H90C 109.5
O12 C91 N2 120.4(7)
O12 C91 H91 119.8
N2 C91 H91 119.8
N2 C92 H92A 109.5
N2 C92 H92B 109.5
H92A C92 H92B 109.5
N2 C92 H92C 109.5
H92A C92 H92C 109.5
H92B C92 H92C 109.5
N2 C93 H93A 109.5
N2 C93 H93B 109.5
H93A C93 H93B 109.5
N2 C93 H93C 109.5
H93A C93 H93C 109.5
H93B C93 H93C 109.5
O13 C94 N3 123.1(8)
O13 C94 H94 118.4
N3 C94 H94 118.4
N3 C95 H95A 109.5
N3 C95 H95B 109.5
H95A C95 H95B 109.5
N3 C95 H95C 109.5
H95A C95 H95C 109.5
H95B C95 H95C 109.5
N3 C96 H96A 109.5
N3 C96 H96B 109.5
H96A C96 H96B 109.5
N3 C96 H96C 109.5
H96A C96 H96C 109.5
H96B C96 H96C 109.5
O13 C97 N3 139.1(14)
O13 C97 Na1 45.9(6)
N3 C97 Na1 122.8(8)
O13 C97 H97 110.4
N3 C97 H97 110.4
Na1 C97 H97 102.7
N3 C98 H98A 109.5
N3 C98 H98B 109.5
H98A C98 H98B 109.5
N3 C98 H98C 109.5
H98A C98 H98C 109.5
H98B C98 H98C 109.5
N3 C99 H99A 109.5
N3 C99 H99B 109.5
H99A C99 H99B 109.5
N3 C99 H99C 109.5
H99A C99 H99C 109.5
H99B C99 H99C 109.5
C101 C100 C105 116.9(4)
C101 C100 C155 120.5(4)
C105 C100 C155 122.6(4)
C100 C101 C102 124.0(5)
C100 C101 H101 118.0
C102 C101 H101 118.0
C103 C102 C101 115.7(4)
C103 C102 C156 122.7(4)
C101 C102 C156 121.5(4)
C102 C103 C104 124.0(5)
C102 C103 H103 118.0
C104 C103 H103 118.0
C105 C104 C103 118.8(5)
C105 C104 C106 121.0(4)
C103 C104 C106 120.1(4)
O14 C105 C104 119.0(4)
O14 C105 C100 120.5(4)
C104 C105 C100 120.5(4)
C107 C106 C104 111.9(4)
C107 C106 H10A 109.2
C104 C106 H10A 109.2
C107 C106 H10B 109.2
C104 C106 H10B 109.2
H10A C106 H10B 107.9
C108 C107 C112 117.8(4)
C108 C107 C106 120.1(4)
C112 C107 C106 121.8(4)
C107 C108 C109 123.6(4)
C107 C108 H108 118.2
C109 C108 H108 118.2
C108 C109 C110 115.8(4)
C108 C109 C163 121.6(4)
C110 C109 C163 122.6(4)
C111 C110 C109 122.8(5)
C111 C110 H110 118.6
C109 C110 H110 118.6
C112 C111 C110 118.3(4)
C112 C111 C113 120.9(4)
C110 C111 C113 120.6(4)
C111 C112 O15 120.4(4)
C111 C112 C107 121.4(4)
O15 C112 C107 118.1(4)
C111 C113 C114 116.6(4)
C111 C113 H11A 108.2
C114 C113 H11A 108.2
C111 C113 H11B 108.2
C114 C113 H11B 108.2
H11A C113 H11B 107.3
C115 C114 C119 118.4(5)
C115 C114 C113 121.0(6)
C119 C114 C113 120.6(4)
C116 C115 C114 124.7(7)
C116 C115 H115 117.7
C114 C115 H115 117.7
C115 C116 C117 115.0(6)
C115 C116 C170 122.7(7)
C117 C116 C170 122.3(6)
C118 C117 C116 123.2(6)
C118 C117 H117 118.4
C116 C117 H117 118.4
C119 C118 C117 117.1(6)
C119 C118 C120 121.8(4)
C117 C118 C120 121.1(5)
O16 C119 C114 120.6(4)
O16 C119 C118 117.8(4)
C114 C119 C118 121.5(3)
C118 C120 C121 114.2(5)
C118 C120 H12A 108.7
C121 C120 H12A 108.7
C118 C120 H12B 108.7
C121 C120 H12B 108.7
H12A C120 H12B 107.6
C122 C121 C126 120.3(5)
C122 C121 C120 118.5(5)
C126 C121 C120 121.3(5)
C121 C122 C123 122.5(5)
C121 C122 H122 118.8
C123 C122 H122 118.8
C124 C123 C122 116.0(5)
C124 C123 C177 123.0(5)
C122 C123 C177 121.0(5)
C123 C124 C125 123.5(5)
C123 C124 H124 118.2
C125 C124 H124 118.2
C126 C125 C124 118.5(5)
C126 C125 C127 122.0(4)
C124 C125 C127 119.4(4)
O17 C126 C121 121.6(4)
O17 C126 C125 119.1(4)
C121 C126 C125 119.2(4)
C128 C127 C125 112.9(4)
C128 C127 H12C 109.0
C125 C127 H12C 109.0
C128 C127 H12D 109.0
C125 C127 H12D 109.0
H12C C127 H12D 107.8
C129 C128 C133 118.2(4)
C129 C128 C127 120.2(4)
C133 C128 C127 121.6(4)
C128 C129 C130 123.2(4)
C128 C129 H129 118.4
C130 C129 H129 118.4
C129 C130 C131 116.4(4)
C129 C130 C181 124.6(4)
C131 C130 C181 119.0(4)
C132 C131 C130 122.6(4)
C132 C131 H131 118.7
C130 C131 H131 118.7
C131 C132 C133 118.9(4)
C131 C132 C134 118.9(4)
C133 C132 C134 122.3(4)
O18 C133 C132 118.0(4)
O18 C133 C128 121.2(4)
C132 C133 C128 120.7(4)
C135 C134 C132 112.4(4)
C135 C134 H13A 109.1
C132 C134 H13A 109.1
C135 C134 H13B 109.1
C132 C134 H13B 109.1
H13A C134 H13B 107.8
C140 C135 C136 117.4(5)
C140 C135 C134 121.6(4)
C136 C135 C134 121.0(5)
C137 C136 C135 123.7(5)
C137 C136 H136 118.1
C135 C136 H136 118.1
C138 C137 C136 116.3(5)
C138 C137 C185 121.3(5)
C136 C137 C185 122.4(5)
C137 C138 C139 123.3(5)
C137 C138 H138 118.4
C139 C138 H138 118.4
C138 C139 C140 118.3(5)
C138 C139 C141 119.6(5)
C140 C139 C141 122.1(4)
O19 C140 C135 118.5(4)
O19 C140 C139 120.5(4)
C135 C140 C139 121.0(4)
C142 C141 C139 113.2(4)
C142 C141 H14C 108.9
C139 C141 H14C 108.9
C142 C141 H14D 108.9
C139 C141 H14D 108.9
H14C C141 H14D 107.8
C143 C142 C147 118.4(5)
C143 C142 C141 120.3(5)
C147 C142 C141 121.2(4)
C142 C143 C144 122.7(5)
C142 C143 H143 118.7
C144 C143 H143 118.7
C145 C144 C143 116.1(5)
C145 C144 C189 122.6(6)
C143 C144 C189 121.3(6)
C146 C145 C144 123.5(5)
C146 C145 H145 118.2
C144 C145 H145 118.2
C145 C146 C147 118.3(5)
C145 C146 C148 120.6(5)
C147 C146 C148 121.0(4)
O20 C147 C142 118.8(4)
O20 C147 C146 120.4(4)
C142 C147 C146 120.8(4)
C146 C148 C149 115.5(4)
C146 C148 H14E 108.4
C149 C148 H14E 108.4
C146 C148 H14F 108.4
C149 C148 H14F 108.4
H14E C148 H14F 107.5
C150 C149 C154 119.4(4)
C150 C149 C148 120.7(4)
C154 C149 C148 119.9(4)
C149 C150 C151 122.7(4)
C149 C150 H150 118.7
C151 C150 H150 118.7
C152 C151 C150 117.5(4)
C152 C151 C193 121.4(5)
C150 C151 C193 121.0(4)
C151 C152 C153 121.8(4)
C151 C152 H152 119.1
C153 C152 H152 119.1
C154 C153 C152 119.1(4)
C154 C153 C155 121.0(4)
C152 C153 C155 119.9(4)
O21 C154 C153 119.5(4)
O21 C154 C149 121.0(4)
C153 C154 C149 119.5(4)
C100 C155 C153 112.2(3)
C100 C155 H15A 109.2
C153 C155 H15A 109.2
C100 C155 H15B 109.2
C153 C155 H15B 109.2
H15A C155 H15B 107.9
C157 C156 C161 111.6(11)
C157 C156 C102 112.0(7)
C161 C156 C102 109.3(7)
C157 C156 C160 127.1(10)
C161 C156 C160 71.1(10)
C102 C156 C160 116.3(7)
C157 C156 C158 30.0(7)
C161 C156 C158 133.4(10)
C102 C156 C158 111.2(7)
C160 C156 C158 108.9(9)
C157 C156 C159 112.1(10)
C161 C156 C159 104.4(10)
C102 C156 C159 107.0(7)
C160 C156 C159 33.3(8)
C158 C156 C159 84.8(9)
C157 C156 C162 78.2(9)
C161 C156 C162 38.9(7)
C102 C156 C162 105.9(6)
C160 C156 C162 107.0(9)
C158 C156 C162 106.9(9)
C159 C156 C162 137.9(9)
C156 C157 H15C 109.5
C156 C157 H15D 109.5
H15C C157 H15D 109.5
C156 C157 H15E 109.5
H15C C157 H15E 109.5
H15D C157 H15E 109.5
C156 C158 H15F 109.5
C156 C158 H15G 109.5
H15F C158 H15G 109.5
C156 C158 H15H 109.5
H15F C158 H15H 109.5
H15G C158 H15H 109.5
C156 C159 H15I 109.5
C156 C159 H15J 109.5
H15I C159 H15J 109.5
C156 C159 H15K 109.5
H15I C159 H15K 109.5
H15J C159 H15K 109.5
C156 C160 H16A 109.5
C156 C160 H16B 109.5
H16A C160 H16B 109.5
C156 C160 H16C 109.5
H16A C160 H16C 109.5
H16B C160 H16C 109.5
C156 C161 H16D 109.5
C156 C161 H16E 109.5
H16D C161 H16E 109.5
C156 C161 H16F 109.5
H16D C161 H16F 109.5
H16E C161 H16F 109.5
C156 C162 H16G 109.5
C156 C162 H16H 109.5
H16G C162 H16H 109.5
C156 C162 H16I 109.5
H16G C162 H16I 109.5
H16H C162 H16I 109.5
C168 C163 C166 125.3(11)
C168 C163 C169 31.7(8)
C166 C163 C169 130.1(10)
C168 C163 C109 114.9(7)
C166 C163 C109 115.1(8)
C169 C163 C109 113.5(7)
C168 C163 C165 128.6(9)
C166 C163 C165 36.0(8)
C169 C163 C165 111.2(9)
C109 C163 C165 113.9(7)
C168 C163 C164 96.4(10)
C166 C163 C164 92.5(11)
C169 C163 C164 65.6(9)
C109 C163 C164 103.5(6)
C165 C163 C164 57.0(9)
C168 C163 C167 76.2(9)
C166 C163 C167 70.8(9)
C169 C163 C167 106.8(8)
C109 C163 C167 104.9(5)
C165 C163 C167 105.8(9)
C164 C163 C167 151.1(7)
C163 C164 H16J 109.5
C163 C164 H16K 109.5
H16J C164 H16K 109.5
C163 C164 H16L 109.5
H16J C164 H16L 109.5
H16K C164 H16L 109.5
C163 C165 H16M 109.5
C163 C165 H16N 109.5
H16M C165 H16N 109.5
C163 C165 H16O 109.5
H16M C165 H16O 109.5
H16N C165 H16O 109.5
C163 C166 H16P 109.5
C163 C166 H16Q 109.5
H16P C166 H16Q 109.5
C163 C166 H16R 109.5
H16P C166 H16R 109.5
H16Q C166 H16R 109.5
C163 C167 H16S 109.5
C163 C167 H16T 109.5
H16S C167 H16T 109.5
C163 C167 H16U 109.5
H16S C167 H16U 109.5
H16T C167 H16U 109.5
C163 C168 H16V 109.5
C163 C168 H16W 109.5
H16V C168 H16W 109.5
C163 C168 H402 109.5
H16V C168 H402 109.5
H16W C168 H402 109.5
C163 C169 H1 109.5
C163 C169 H6 109.5
H1 C169 H6 109.5
C163 C169 H162 109.5
H1 C169 H162 109.5
H6 C169 H162 109.5
C175 C170 C173 123.0(10)
C175 C170 C172 128.0(11)
C173 C170 C172 36.0(9)
C175 C170 C116 122.4(8)
C173 C170 C116 113.1(8)
C172 C170 C116 104.5(7)
C175 C170 C174 69.1(9)
C173 C170 C174 81.2(10)
C172 C170 C174 116.5(11)
C116 C170 C174 110.4(8)
C175 C170 C176 36.1(8)
C173 C170 C176 137.7(10)
C172 C170 C176 116.2(12)
C116 C170 C176 104.0(7)
C174 C170 C176 104.6(10)
C175 C170 C171 91.9(11)
C173 C170 C171 76.3(10)
C172 C170 C171 45.8(8)
C116 C170 C171 113.8(7)
C174 C170 C171 135.4(9)
C176 C170 C171 70.6(10)
C170 C171 H17A 109.5
C170 C171 H17B 109.5
H17A C171 H17B 109.5
C170 C171 H17C 109.5
H17A C171 H17C 109.5
H17B C171 H17C 109.5
C170 C172 H17D 109.5
C170 C172 H17E 109.5
H17D C172 H17E 109.5
C170 C172 H17F 109.5
H17D C172 H17F 109.5
H17E C172 H17F 109.5
C170 C173 H17G 109.5
C170 C173 H17H 109.5
H17G C173 H17H 109.5
C170 C173 H17I 109.5
H17G C173 H17I 109.5
H17H C173 H17I 109.5
C170 C174 H17J 109.5
C170 C174 H17K 109.5
H17J C174 H17K 109.5
C170 C174 H17L 109.5
H17J C174 H17L 109.5
H17K C174 H17L 109.5
C170 C175 H17M 109.5
C170 C175 H17N 109.5
H17M C175 H17N 109.5
C170 C175 H17O 109.5
H17M C175 H17O 109.5
H17N C175 H17O 109.5
C170 C176 H17P 109.5
C170 C176 H17Q 109.5
H17P C176 H17Q 109.5
C170 C176 H17R 109.5
H17P C176 H17R 109.5
H17Q C176 H17R 109.5
C178 C177 C180 109.7(5)
C178 C177 C179 109.2(6)
C180 C177 C179 105.7(6)
C178 C177 C123 109.2(5)
C180 C177 C123 112.5(5)
C179 C177 C123 110.4(5)
C177 C178 H17S 109.5
C177 C178 H17T 109.5
H17S C178 H17T 109.5
C177 C178 H17U 109.5
H17S C178 H17U 109.5
H17T C178 H17U 109.5
C177 C179 H17V 109.5
C177 C179 H17W 109.5
H17V C179 H17W 109.5
C177 C179 H17$ 109.5
H17V C179 H17$ 109.5
H17W C179 H17$ 109.5
C177 C180 H18A 109.5
C177 C180 H18B 109.5
H18A C180 H18B 109.5
C177 C180 H18C 109.5
H18A C180 H18C 109.5
H18B C180 H18C 109.5
C182 C181 C184 109.5(4)
C182 C181 C183 108.1(4)
C184 C181 C183 108.8(4)
C182 C181 C130 108.8(4)
C184 C181 C130 111.4(4)
C183 C181 C130 110.3(4)
C181 C182 H18D 109.5
C181 C182 H18E 109.5
H18D C182 H18E 109.5
C181 C182 H18F 109.5
H18D C182 H18F 109.5
H18E C182 H18F 109.5
C181 C183 H18G 109.5
C181 C183 H18H 109.5
H18G C183 H18H 109.5
C181 C183 H18I 109.5
H18G C183 H18I 109.5
H18H C183 H18I 109.5
C181 C184 H18J 109.5
C181 C184 H18K 109.5
H18J C184 H18K 109.5
C181 C184 H18L 109.5
H18J C184 H18L 109.5
H18K C184 H18L 109.5
C187 C185 C188 110.5(8)
C187 C185 C186 106.1(8)
C188 C185 C186 109.2(6)
C187 C185 C137 107.4(5)
C188 C185 C137 111.5(5)
C186 C185 C137 112.0(5)
C185 C186 H18M 109.5
C185 C186 H18N 109.5
H18M C186 H18N 109.5
C185 C186 H18O 109.5
H18M C186 H18O 109.5
H18N C186 H18O 109.5
C185 C187 H18P 109.5
C185 C187 H18Q 109.5
H18P C187 H18Q 109.5
C185 C187 H18R 109.5
H18P C187 H18R 109.5
H18Q C187 H18R 109.5
C185 C188 H18S 109.5
C185 C188 H18T 109.5
H18S C188 H18T 109.5
C185 C188 H18U 109.5
H18S C188 H18U 109.5
H18T C188 H18U 109.5
C191 C189 C144 109.5(8)
C191 C189 C190 104.9(8)
C144 C189 C190 111.5(7)
C191 C189 C192 112.4(8)
C144 C189 C192 112.3(7)
C190 C189 C192 105.9(8)
C189 C190 H19A 109.5
C189 C190 H19B 109.5
H19A C190 H19B 109.5
C189 C190 H19C 109.5
H19A C190 H19C 109.5
H19B C190 H19C 109.5
C189 C191 H19D 109.5
C189 C191 H19E 109.5
H19D C191 H19E 109.5
C189 C191 H19F 109.5
H19D C191 H19F 109.5
H19E C191 H19F 109.5
C189 C192 H19G 109.5
C189 C192 H19H 109.5
H19G C192 H19H 109.5
C189 C192 H19I 109.5
H19G C192 H19I 109.5
H19H C192 H19I 109.5
C196 C193 C194 125.1(10)
C196 C193 C197 37.7(7)
C194 C193 C197 134.2(9)
C196 C193 C199 128.9(8)
C194 C193 C199 42.6(8)
C197 C193 C199 107.2(8)
C196 C193 C151 114.6(7)
C194 C193 C151 113.6(7)
C197 C193 C151 110.3(7)
C199 C193 C151 112.8(6)
C196 C193 C195 74.7(9)
C194 C193 C195 67.8(9)
C197 C193 C195 111.4(8)
C199 C193 C195 108.7(8)
C151 C193 C195 106.5(6)
C196 C193 C198 94.9(10)
C194 C193 C198 94.3(11)
C197 C193 C198 59.7(8)
C199 C193 C198 52.9(7)
C151 C193 C198 107.6(6)
C195 C193 C198 145.7(8)
C193 C194 H19J 109.5
C193 C194 H19K 109.5
H19J C194 H19K 109.5
C193 C194 H19L 109.5
H19J C194 H19L 109.5
H19K C194 H19L 109.5
C193 C195 H19M 109.5
C193 C195 H19N 109.5
H19M C195 H19N 109.5
C193 C195 H19O 109.5
H19M C195 H19O 109.5
H19N C195 H19O 109.5
C193 C196 H19P 109.5
C193 C196 H19Q 109.5
H19P C196 H19Q 109.5
C193 C196 H19R 109.5
H19P C196 H19R 109.5
H19Q C196 H19R 109.5
C193 C197 H19S 109.5
C193 C197 H19T 109.5
H19S C197 H19T 109.5
C193 C197 H19U 109.5
H19S C197 H19U 109.5
H19T C197 H19U 109.5
C193 C198 H19V 109.5
C193 C198 H19W 109.5
H19V C198 H19W 109.5
C193 C198 H19$ 109.5
H19V C198 H19$ 109.5
H19W C198 H19$ 109.5
C193 C199 H5 109.5
C193 C199 H400 109.5
H5 C199 H400 109.5
C193 C199 H192 109.5
H5 C199 H192 109.5
H400 C199 H192 109.5
O24 C200 N4 126.3(4)
O24 C200 Na4 41.05(16)
N4 C200 Na4 154.0(3)
O24 C200 H200 116.8
N4 C200 H200 116.8
Na4 C200 H200 80.8
N4 C201 H20A 109.5
N4 C201 H20B 109.5
H20A C201 H20B 109.5
N4 C201 H20C 109.5
H20A C201 H20C 109.5
H20B C201 H20C 109.5
N4 C202 H20D 109.5
N4 C202 H20E 109.5
H20D C202 H20E 109.5
N4 C202 H20F 109.5
H20D C202 H20F 109.5
H20E C202 H20F 109.5
O25 C203 N5 125.0(5)
O25 C203 Na3 40.41(18)
N5 C203 Na3 145.7(3)
O25 C203 H203 117.5
N5 C203 H203 117.5
Na3 C203 H203 86.0
N5 C204 H20G 109.5
N5 C204 H20H 109.5
H20G C204 H20H 109.5
N5 C204 H20I 109.5
H20G C204 H20I 109.5
H20H C204 H20I 109.5
N5 C205 H20J 109.5
N5 C205 H20K 109.5
H20J C205 H20K 109.5
N5 C205 H20L 109.5
H20J C205 H20L 109.5
H20K C205 H20L 109.5
O26 C206 N6 125.7(4)
O26 C206 Na4 49.67(17)
N6 C206 Na4 155.1(3)
O26 C206 H206 117.2
N6 C206 H206 117.2
Na4 C206 H206 73.5
N6 C207 H20M 109.5
N6 C207 H20N 109.5
H20M C207 H20N 109.5
N6 C207 H20O 109.5
H20M C207 H20O 109.5
H20N C207 H20O 109.5
N6 C208 H20P 109.5
N6 C208 H20Q 109.5
H20P C208 H20Q 109.5
N6 C208 H20R 109.5
H20P C208 H20R 109.5
H20Q C208 H20R 109.5
O30 C300 N7 112.7(11)
O30 C300 H300 123.6
N7 C300 H300 123.6
N7 C301 H30A 109.5
N7 C301 H30B 109.5
H30A C301 H30B 109.5
N7 C301 H30C 109.5
H30A C301 H30C 109.5
H30B C301 H30C 109.5
N7 C302 H30D 109.5
N7 C302 H30E 109.5
H30D C302 H30E 109.5
N7 C302 H30F 109.5
H30D C302 H30F 109.5
H30E C302 H30F 109.5
O30 C303 N7 113.4(8)
O30 C303 H303 123.3
N7 C303 H303 123.3
N7 C304 H30G 109.5
N7 C304 H30H 109.5
H30G C304 H30H 109.5
N7 C304 H30I 109.5
H30G C304 H30I 109.5
H30H C304 H30I 109.5
N7 C305 H30J 109.5
N7 C305 H30K 109.5
H30J C305 H30K 109.5
N7 C305 H30L 109.5
H30J C305 H30L 109.5
H30K C305 H30L 109.5
N9 C309 H30S 109.5
N9 C309 H30T 109.5
H30S C309 H30T 109.5
N9 C309 H30U 109.5
H30S C309 H30U 109.5
H30T C309 H30U 109.5
N9 C310 H31A 109.5
N9 C310 H31B 109.5
H31A C310 H31B 109.5
N9 C310 H31C 109.5
H31A C310 H31C 109.5
H31B C310 H31C 109.5
O32 C311 N9 124.5(5)
O32 C311 H311 117.7
N9 C311 H311 117.7
N10 C312 H31D 109.5
N10 C312 H31E 109.5
H31D C312 H31E 109.5
N10 C312 H31F 109.5
H31D C312 H31F 109.5
H31E C312 H31F 109.5
N10 C313 H31G 109.5
N10 C313 H31H 109.5
H31G C313 H31H 109.5
N10 C313 H31I 109.5
H31G C313 H31I 109.5
H31H C313 H31I 109.5
O33 C314 N10 124.2(5)
O33 C314 H314 117.9
N10 C314 H314 117.9
N11 C315 H31J 109.5
N11 C315 H31K 109.5
H31J C315 H31K 109.5
N11 C315 H31L 109.5
H31J C315 H31L 109.5
H31K C315 H31L 109.5
N11 C316 H31M 109.5
N11 C316 H31N 109.5
H31M C316 H31N 109.5
N11 C316 H31O 109.5
H31M C316 H31O 109.5
H31N C316 H31O 109.5
N11 C317 O34 115.9(6)
N11 C317 H317 122.1
O34 C317 H317 122.1
C405 C400 C401 118.4(5)
C405 C400 C49 121.5(4)
C401 C400 C49 120.1(4)
C402 C401 C400 123.4(5)
C402 C401 H401 118.3
C400 C401 H401 118.3
C401 C402 C403 116.2(5)
C401 C402 C50 124.0(5)
C403 C402 C50 119.8(5)
C402 C403 C404 123.2(5)
C402 C403 H403 118.4
C404 C403 H403 118.4
C405 C404 C403 117.6(5)
C405 C404 C406 121.7(4)
C403 C404 C406 120.7(4)
O8 C405 C400 121.7(4)
O8 C405 C404 117.1(4)
C400 C405 C404 121.2(5)
C404 C406 C1 114.4(3)
C404 C406 H40A 108.7
C1 C406 H40A 108.7
C404 C406 H40B 108.7
C1 C406 H40B 108.7
H40A C406 H40B 107.6

loop_
_geom_bond_atom_site_label_1
_geom_bond_atom_site_label_2
_geom_bond_distance
Na1 O12 2.317(4)
Na1 O9 2.379(3)
Na1 O5 2.385(4)
Na1 O4 2.436(4)
Na1 O10 2.451(4)
Na1 O13 2.480(4)
Na1 C97 3.127(13)
Na1 Na2 3.287(3)
Na1 H4O 2.63(4)
O1 C6 1.386(5)
O1 Na2 2.404(4)
N1 C85 1.340(7)
N1 C87 1.439(7)
N1 C86 1.448(7)
C1 C2 1.403(6)
C1 C6 1.410(7)
C1 C406 1.518(5)
Na2 O11 2.334(4)
Na2 O13 2.347(4)
Na2 O10 2.409(4)
Na2 O8 2.454(4)
Na2 O9 2.477(4)
O2 C13 1.349(5)
O2 H2O 0.8400
N2 C90 1.327(13)
N2 C88 1.328(13)
N2 C91 1.376(10)
N2 C92 1.399(9)
N2 C93 1.448(10)
N2 C89 1.490(15)
C2 C3 1.396(6)
C2 H2 0.9500
Na3 O25 2.323(4)
Na3 O26 2.352(4)
Na3 O19 2.410(3)
Na3 O22 2.410(4)
Na3 O18 2.417(4)
Na3 O23 2.457(4)
Na3 C203 3.119(5)
Na3 Na4 3.221(2)
O3 C20 1.370(6)
O3 H3O 0.838(19)
N3 C97 1.273(15)
N3 C94 1.292(10)
N3 C99 1.383(14)
N3 C95 1.459(10)
N3 C98 1.514(14)
N3 C96 1.517(11)
C3 C4 1.395(7)
C3 C57 1.532(7)
Na4 O24 2.331(3)
Na4 O23 2.382(4)
Na4 O15 2.401(4)
Na4 O22 2.421(3)
Na4 O26 2.422(3)
Na4 O14 2.457(3)
Na4 C206 3.034(5)
Na4 C200 3.112(5)
O4 C27 1.399(6)
O4 H4O 0.834(19)
N4 C200 1.335(5)
N4 C201 1.442(5)
N4 C202 1.449(5)
C4 C5 1.391(6)
C4 H4 0.9500
O5 C34 1.376(6)
N5 C203 1.350(6)
N5 C204 1.433(6)
N5 C205 1.447(6)
C5 C6 1.404(6)
C5 C7 1.514(7)
O6 C41 1.366(5)
O6 H6O 0.8400
N6 C206 1.310(5)
N6 C207 1.445(5)
N6 C208 1.463(5)
O7 C48 1.357(5)
O7 H7O 0.8400
N7 C304 1.351(10)
N7 C303 1.354(10)
N7 C302 1.355(15)
N7 C300 1.363(13)
N7 C305 1.375(11)
N7 C301 1.571(17)
C7 C8 1.502(7)
C7 H7A 0.9900
C7 H7B 0.9900
O8 C405 1.390(5)
O8 H8O 0.852(19)
C8 C9 1.376(6)
C8 C13 1.426(6)
N9 C311 1.326(6)
N9 C309 1.444(6)
N9 C310 1.476(6)
C9 C10 1.393(7)
C9 H9 0.9500
N10 C314 1.302(6)
N10 C312 1.443(7)
N10 C313 1.444(7)
C10 C11 1.396(7)
C10 C61 1.530(7)
O11 C85 1.229(6)
N11 C316 1.319(10)
N11 C317 1.328(7)
N11 C315 1.412(7)
C11 C12 1.395(7)
C11 H11 0.9500
O12 C91 1.245(9)
O12 C88 1.499(14)
C12 C13 1.397(7)
C12 C14 1.523(7)
O13 C97 1.125(14)
O13 C94 1.265(9)
O14 C105 1.378(5)
O14 H14O 0.859(19)
C14 C15 1.546(7)
C14 H14A 0.9900
C14 H14B 0.9900
O15 C112 1.384(5)
C15 C20 1.382(7)
C15 C16 1.386(7)
O16 C119 1.374(5)
O16 H9O 0.8400
C16 C17 1.413(8)
C16 H16 0.9500
O17 C126 1.366(5)
O17 H10O 0.8400
C17 C18 1.366(7)
C17 C65 1.549(7)
O18 C133 1.386(4)
O18 H11O 0.829(19)
C18 C19 1.393(7)
C18 H18 0.9500
O19 C140 1.390(5)
C19 C20 1.402(7)
C19 C21 1.522(7)
O20 C147 1.363(5)
O20 H12O 0.8400
O21 C154 1.356(5)
O21 H13O 0.8400
C21 C22 1.506(7)
C21 H21A 0.9900
C21 H21B 0.9900
C22 C27 1.380(7)
C22 C23 1.403(7)
C23 C24 1.394(7)
C23 H23 0.9500
O24 C200 1.227(5)
C24 C25 1.386(8)
C24 C69 1.528(7)
O25 C203 1.230(5)
C25 C26 1.401(7)
C25 H25 0.9500
O26 C206 1.244(5)
C26 C27 1.406(7)
C26 C28 1.510(7)
C28 C29 1.521(7)
C28 H28A 0.9900
C28 H28B 0.9900
C29 C30 1.384(7)
C29 C34 1.402(6)
O30 C303 1.327(10)
O30 C300 1.328(13)
C30 C31 1.389(7)
C30 H30 0.9500
C31 C32 1.368(7)
C31 C73 1.568(7)
O32 C311 1.233(6)
C32 C33 1.409(7)
C32 H32 0.9500
O33 C314 1.229(7)
C33 C34 1.395(6)
C33 C35 1.521(7)
O34 C317 1.404(8)
C35 C36 1.530(7)
C35 H35A 0.9900
C35 H35B 0.9900
C36 C37 1.396(6)
C36 C41 1.398(7)
C37 C38 1.393(7)
C37 H37 0.9500
C38 C39 1.390(7)
C38 C77 1.522(7)
C39 C40 1.393(7)
C39 H39 0.9500
C40 C41 1.404(7)
C40 C42 1.537(7)
C42 C43 1.533(7)
C42 H42A 0.9900
C42 H42B 0.9900
C43 C44 1.383(7)
C43 C48 1.393(7)
C44 C45 1.379(8)
C44 H44 0.9500
C45 C46 1.393(7)
C45 C81 1.542(8)
C46 C47 1.403(7)
C46 H46 0.9500
C47 C48 1.410(7)
C47 C49 1.520(7)
C49 C400 1.541(5)
C49 H49A 0.9900
C49 H49B 0.9900
C50 C51 1.428(12)
C50 C54 1.449(10)
C50 C52 1.504(11)
C50 C402 1.527(6)
C50 C55 1.579(12)
C50 C53 1.583(13)
C50 C56 1.634(11)
C51 H51A 0.9800
C51 H51B 0.9800
C51 H51C 0.9800
C52 H52A 0.9800
C52 H52B 0.9800
C52 H52C 0.9800
C53 H53A 0.9800
C53 H53B 0.9800
C53 H53C 0.9800
C54 H54A 0.9800
C54 H54B 0.9800
C54 H54C 0.9800
C55 H55A 0.9800
C55 H55B 0.9800
C55 H55C 0.9800
C56 H56A 0.9800
C56 H56B 0.9800
C56 H56C 0.9800
C57 C58 1.517(7)
C57 C59 1.521(7)
C57 C60 1.537(7)
C58 H58A 0.9800
C58 H58B 0.9800
C58 H58C 0.9800
C59 H59A 0.9800
C59 H59B 0.9800
C59 H59C 0.9800
C60 H60A 0.9800
C60 H60B 0.9800
C60 H60C 0.9800
C61 C64 1.531(8)
C61 C62 1.541(8)
C61 C63 1.551(8)
C62 H62A 0.9800
C62 H62B 0.9800
C62 H62C 0.9800
C63 H63A 0.9800
C63 H63B 0.9800
C63 H63C 0.9800
C64 H64A 0.9800
C64 H64B 0.9800
C64 H64C 0.9800
C65 C68 1.512(8)
C65 C67 1.517(9)
C65 C66 1.543(9)
C66 H66A 0.9800
C66 H66B 0.9800
C66 H66C 0.9800
C67 H67A 0.9800
C67 H67B 0.9800
C67 H67C 0.9800
C68 H68A 0.9800
C68 H68B 0.9800
C68 H68C 0.9800
C69 C72 1.531(8)
C69 C70 1.537(9)
C69 C71 1.541(8)
C70 H70A 0.9800
C70 H70B 0.9800
C70 H70C 0.9800
C71 H71A 0.9800
C71 H71B 0.9800
C71 H71C 0.9800
C72 H72A 0.9800
C72 H72B 0.9800
C72 H72C 0.9800
C73 C75 1.519(8)
C73 C76 1.527(7)
C73 C74 1.534(8)
C74 H74A 0.9800
C74 H74B 0.9800
C74 H74C 0.9800
C75 H75A 0.9800
C75 H75B 0.9800
C75 H75C 0.9800
C76 H76A 0.9800
C76 H76B 0.9800
C76 H76C 0.9800
C77 C79 1.521(9)
C77 C80 1.533(9)
C77 C78 1.539(9)
C78 H78A 0.9800
C78 H78B 0.9800
C78 H78C 0.9800
C79 H79A 0.9800
C79 H79B 0.9800
C79 H79C 0.9800
C80 H80A 0.9800
C80 H80B 0.9800
C80 H80C 0.9800
C81 C84 1.525(9)
C81 C83 1.528(9)
C81 C82 1.541(9)
C82 H82A 0.9800
C82 H82B 0.9800
C82 H82C 0.9800
C83 H83A 0.9800
C83 H83B 0.9800
C83 H83C 0.9800
C84 H84A 0.9800
C84 H84B 0.9800
C84 H84C 0.9800
C85 H85 0.9500
C86 H86A 0.9800
C86 H86B 0.9800
C86 H86C 0.9800
C87 H87A 0.9800
C87 H87B 0.9800
C87 H87C 0.9800
C88 H88 0.9500
C89 H89A 0.9800
C89 H89B 0.9800
C89 H89C 0.9800
C90 H90A 0.9800
C90 H90B 0.9800
C90 H90C 0.9800
C91 H91 0.9500
C92 H92A 0.9800
C92 H92B 0.9800
C92 H92C 0.9800
C93 H93A 0.9800
C93 H93B 0.9800
C93 H93C 0.9800
C94 H94 0.9500
C95 H95A 0.9800
C95 H95B 0.9800
C95 H95C 0.9800
C96 H96A 0.9800
C96 H96B 0.9800
C96 H96C 0.9800
C97 H97 0.9500
C98 H98A 0.9800
C98 H98B 0.9800
C98 H98C 0.9800
C99 H99A 0.9800
C99 H99B 0.9800
C99 H99C 0.9800
C100 C101 1.388(6)
C100 C105 1.435(7)
C100 C155 1.506(5)
C101 C102 1.407(7)
C101 H101 0.9500
C102 C103 1.373(7)
C102 C156 1.523(5)
C103 C104 1.392(6)
C103 H103 0.9500
C104 C105 1.379(6)
C104 C106 1.531(7)
C106 C107 1.501(6)
C106 H10A 0.9900
C106 H10B 0.9900
C107 C108 1.383(6)
C107 C112 1.406(6)
C108 C109 1.402(7)
C108 H108 0.9500
C109 C110 1.403(7)
C109 C163 1.517(5)
C110 C111 1.400(6)
C110 H110 0.9500
C111 C112 1.381(6)
C111 C113 1.508(6)
C113 C114 1.509(8)
C113 H11A 0.9900
C113 H11B 0.9900
C114 C115 1.383(7)
C114 C119 1.398(6)
C115 C116 1.378(9)
C115 H115 0.9500
C116 C117 1.432(10)
C116 C170 1.520(7)
C117 C118 1.408(9)
C117 H117 0.9500
C118 C119 1.402(6)
C118 C120 1.491(6)
C120 C121 1.542(7)
C120 H12A 0.9900
C120 H12B 0.9900
C121 C122 1.385(8)
C121 C126 1.389(7)
C122 C123 1.405(7)
C122 H122 0.9500
C123 C124 1.374(7)
C123 C177 1.535(7)
C124 C125 1.411(7)
C124 H124 0.9500
C125 C126 1.401(7)
C125 C127 1.528(7)
C127 C128 1.515(6)
C127 H12C 0.9900
C127 H12D 0.9900
C128 C129 1.381(6)
C128 C133 1.397(6)
C129 C130 1.390(6)
C129 H129 0.9500
C130 C131 1.396(6)
C130 C181 1.548(6)
C131 C132 1.381(6)
C131 H131 0.9500
C132 C133 1.389(6)
C132 C134 1.527(6)
C134 C135 1.495(7)
C134 H13A 0.9900
C134 H13B 0.9900
C135 C140 1.390(7)
C135 C136 1.394(6)
C136 C137 1.388(7)
C136 H136 0.9500
C137 C138 1.378(7)
C137 C185 1.539(7)
C138 C139 1.385(7)
C138 H138 0.9500
C139 C140 1.402(7)
C139 C141 1.539(7)
C141 C142 1.519(7)
C141 H14C 0.9900
C141 H14D 0.9900
C142 C143 1.381(7)
C142 C147 1.389(7)
C143 C144 1.402(8)
C143 H143 0.9500
C144 C145 1.386(8)
C144 C189 1.518(9)
C145 C146 1.370(7)
C145 H145 0.9500
C146 C147 1.399(7)
C146 C148 1.499(7)
C148 C149 1.512(6)
C148 H14E 0.9900
C148 H14F 0.9900
C149 C150 1.381(7)
C149 C154 1.410(6)
C150 C151 1.399(7)
C150 H150 0.9500
C151 C152 1.390(6)
C151 C193 1.538(7)
C152 C153 1.413(6)
C152 H152 0.9500
C153 C154 1.408(6)
C153 C155 1.511(6)
C155 H15A 0.9900
C155 H15B 0.9900
C156 C157 1.489(13)
C156 C161 1.499(13)
C156 C160 1.527(13)
C156 C158 1.527(12)
C156 C159 1.539(13)
C156 C162 1.587(12)
C157 H15C 0.9800
C157 H15D 0.9800
C157 H15E 0.9800
C158 H15F 0.9800
C158 H15G 0.9800
C158 H15H 0.9800
C159 H15I 0.9800
C159 H15J 0.9800
C159 H15K 0.9800
C160 H16A 0.9800
C160 H16B 0.9800
C160 H16C 0.9800
C161 H16D 0.9800
C161 H16E 0.9800
C161 H16F 0.9800
C162 H16G 0.9800
C162 H16H 0.9800
C162 H16I 0.9800
C163 C168 1.463(13)
C163 C166 1.496(13)
C163 C169 1.503(13)
C163 C165 1.518(12)
C163 C164 1.636(13)
C163 C167 1.657(11)
C164 H16J 0.9800
C164 H16K 0.9800
C164 H16L 0.9800
C165 H16M 0.9800
C165 H16N 0.9800
C165 H16O 0.9800
C166 H16P 0.9800
C166 H16Q 0.9800
C166 H16R 0.9800
C167 H16S 0.9800
C167 H16T 0.9800
C167 H16U 0.9800
C168 H16V 0.9800
C168 H16W 0.9800
C168 H402 0.9800
C169 H1 0.9800
C169 H6 0.9800
C169 H162 0.9800
C170 C175 1.448(13)
C170 C173 1.471(13)
C170 C172 1.500(13)
C170 C174 1.538(13)
C170 C176 1.549(14)
C170 C171 1.619(14)
C171 H17A 0.9800
C171 H17B 0.9800
C171 H17C 0.9800
C172 H17D 0.9800
C172 H17E 0.9800
C172 H17F 0.9800
C173 H17G 0.9800
C173 H17H 0.9800
C173 H17I 0.9800
C174 H17J 0.9800
C174 H17K 0.9800
C174 H17L 0.9800
C175 H17M 0.9800
C175 H17N 0.9800
C175 H17O 0.9800
C176 H17P 0.9800
C176 H17Q 0.9800
C176 H17R 0.9800
C177 C178 1.482(8)
C177 C180 1.506(8)
C177 C179 1.526(8)
C178 H17S 0.9800
C178 H17T 0.9800
C178 H17U 0.9800
C179 H17V 0.9800
C179 H17W 0.9800
C179 H17$ 0.9800
C180 H18A 0.9800
C180 H18B 0.9800
C180 H18C 0.9800
C181 C182 1.531(7)
C181 C184 1.532(7)
C181 C183 1.538(7)
C182 H18D 0.9800
C182 H18E 0.9800
C182 H18F 0.9800
C183 H18G 0.9800
C183 H18H 0.9800
C183 H18I 0.9800
C184 H18J 0.9800
C184 H18K 0.9800
C184 H18L 0.9800
C185 C187 1.486(9)
C185 C188 1.488(9)
C185 C186 1.523(9)
C186 H18M 0.9800
C186 H18N 0.9800
C186 H18O 0.9800
C187 H18P 0.9800
C187 H18Q 0.9800
C187 H18R 0.9800
C188 H18S 0.9800
C188 H18T 0.9800
C188 H18U 0.9800
C189 C191 1.487(12)
C189 C190 1.521(11)
C189 C192 1.544(12)
C190 H19A 0.9800
C190 H19B 0.9800
C190 H19C 0.9800
C191 H19D 0.9800
C191 H19E 0.9800
C191 H19F 0.9800
C192 H19G 0.9800
C192 H19H 0.9800
C192 H19I 0.9800
C193 C196 1.472(12)
C193 C194 1.473(13)
C193 C197 1.508(12)
C193 C199 1.538(11)
C193 C195 1.614(11)
C193 C198 1.634(13)
C194 H19J 0.9800
C194 H19K 0.9800
C194 H19L 0.9800
C195 H19M 0.9800
C195 H19N 0.9800
C195 H19O 0.9800
C196 H19P 0.9800
C196 H19Q 0.9800
C196 H19R 0.9800
C197 H19S 0.9800
C197 H19T 0.9800
C197 H19U 0.9800
C198 H19V 0.9800
C198 H19W 0.9800
C198 H19$ 0.9800
C199 H5 0.9800
C199 H400 0.9800
C199 H192 0.9800
C200 H200 0.9500
C201 H20A 0.9800
C201 H20B 0.9800
C201 H20C 0.9800
C202 H20D 0.9800
C202 H20E 0.9800
C202 H20F 0.9800
C203 H203 0.9500
C204 H20G 0.9800
C204 H20H 0.9800
C204 H20I 0.9800
C205 H20J 0.9800
C205 H20K 0.9800
C205 H20L 0.9800
C206 H206 0.9500
C207 H20M 0.9800
C207 H20N 0.9800
C207 H20O 0.9800
C208 H20P 0.9800
C208 H20Q 0.9800
C208 H20R 0.9800
C300 H300 0.9500
C301 H30A 0.9800
C301 H30B 0.9800
C301 H30C 0.9800
C302 H30D 0.9800
C302 H30E 0.9800
C302 H30F 0.9800
C303 H303 0.9500
C304 H30G 0.9800
C304 H30H 0.9800
C304 H30I 0.9800
C305 H30J 0.9800
C305 H30K 0.9800
C305 H30L 0.9800
C309 H30S 0.9800
C309 H30T 0.9800
C309 H30U 0.9800
C310 H31A 0.9800
C310 H31B 0.9800
C310 H31C 0.9800
C311 H311 0.9500
C312 H31D 0.9800
C312 H31E 0.9800
C312 H31F 0.9800
C313 H31G 0.9800
C313 H31H 0.9800
C313 H31I 0.9800
C314 H314 0.9500
C315 H31J 0.9800
C315 H31K 0.9800
C315 H31L 0.9800
C316 H31M 0.9800
C316 H31N 0.9800
C316 H31O 0.9800
C317 H317 0.9500
C400 C405 1.391(6)
C400 C401 1.393(7)
C401 C402 1.382(7)
C401 H401 0.9500
C402 C403 1.401(7)
C403 C404 1.402(7)
C403 H403 0.9500
C404 C405 1.399(7)
C404 C406 1.483(7)
C406 H40A 0.9900
C406 H40B 0.9900
